data_1576401
loop_
_publ_author_name
'Li, Wenhao'
'Niu, Mengyao'
'Zhu, Yi-Yun'
'Zhang, Man'
'Gao, Haoyu'
'Zhang, Xin-Chao'
'Yang, Bo'
'Wei, Donghui'
'Chen, Xuenian'

_publ_section_title
;
 Regulation and Mechanisms of Full-Visible-Spectrum Emission in Solid and
 Liquid States for D-\p-A Cyanobenzene-Phenothiazine Fluorescent Molecules
;
_journal_name_full 'Chemical Science'
_journal_paper_doi 10.1039/D5SC06095H
_journal_year 2025
_chemical_formula_moiety 'C43 H26 N4 S3'
_chemical_formula_sum 'C43 H26 N4 S3'
_chemical_formula_weight 694.86
_space_group_crystal_system monoclinic
_space_group_IT_number 4
_space_group_name_Hall 'P 2yb'
_space_group_name_H-M_alt 'P 1 21 1'
_atom_sites_solution_hydrogens geom
_atom_sites_solution_primary dual
_audit_creation_date 2025-01-22
_audit_creation_method
;
Olex2 1.5
(compiled 2024.02.16 svn.r378c4104 for OlexSys, GUI svn.r6928)
;
_audit_update_record
;
2025-07-21 deposited with the CCDC.	2025-12-01 downloaded from the CCDC.
;
_cell_angle_alpha 90
_cell_angle_beta 108.157(2)
_cell_angle_gamma 90
_cell_formula_units_Z 8
_cell_length_a 17.0229(8)
_cell_length_b 15.4122(7)
_cell_length_c 27.0795(11)
_cell_measurement_reflns_used 9852
_cell_measurement_temperature 298.0
_cell_measurement_theta_max 27.41
_cell_measurement_theta_min 2.393
_cell_volume 6750.8(5)
_computing_cell_refinement 'SAINT v8.37A (Bruker, 2015)'
_computing_data_reduction 'SAINT v8.37A (Bruker, 2015)'
_computing_molecular_graphics 'Olex2 1.5 (Dolomanov et al., 2009)'
_computing_publication_material 'Olex2 1.5 (Dolomanov et al., 2009)'
_computing_structure_refinement 'SHELXL 2019/3 (Sheldrick, 2015)'
_computing_structure_solution 'SHELXT 2014/5 (Sheldrick, 2014)'
_diffrn_ambient_temperature 298.0
_diffrn_measured_fraction_theta_full 0.999
_diffrn_measured_fraction_theta_max 0.979
_diffrn_measurement_device_type 'Bruker APEX-II CCD'
_diffrn_measurement_method '\f and \w scans'
_diffrn_radiation_type MoK\a
_diffrn_radiation_wavelength 0.71073
_diffrn_reflns_av_R_equivalents 0.1513
_diffrn_reflns_av_unetI/netI 0.0934
_diffrn_reflns_Laue_measured_fraction_full 0.999
_diffrn_reflns_Laue_measured_fraction_max 0.979
_diffrn_reflns_limit_h_max 22
_diffrn_reflns_limit_h_min -22
_diffrn_reflns_limit_k_max 20
_diffrn_reflns_limit_k_min -20
_diffrn_reflns_limit_l_max 35
_diffrn_reflns_limit_l_min -34
_diffrn_reflns_number 187464
_diffrn_reflns_point_group_measured_fraction_full 0.999
_diffrn_reflns_point_group_measured_fraction_max 0.975
_diffrn_reflns_theta_full 25.242
_diffrn_reflns_theta_max 27.796
_diffrn_reflns_theta_min 2.062
_diffrn_source_current 1.0
_diffrn_source_power 0.05
_diffrn_source_voltage 50.0
_diffrn_standards_number 0
_exptl_absorpt_coefficient_mu 0.259
_exptl_absorpt_correction_T_max 0.7456
_exptl_absorpt_correction_T_min 0.6431
_exptl_absorpt_correction_type multi-scan
_exptl_absorpt_process_details
;
SADABS-2016/2 (Bruker,2016/2) was used for absorption correction.
wR2(int) was 0.0959 before and 0.0810 after correction.
The Ratio of minimum to maximum transmission is 0.8625.
The \l/2 correction factor is Not present.
;
_exptl_crystal_colour colourless
_exptl_crystal_colour_primary colourless
_exptl_crystal_density_diffrn 1.367
_exptl_crystal_description block
_exptl_crystal_F_000 2880
_exptl_crystal_size_max 0.15
_exptl_crystal_size_mid 0.12
_exptl_crystal_size_min 0.1
_refine_diff_density_max 1.391
_refine_diff_density_min -0.486
_refine_diff_density_rms 0.170
_refine_ls_abs_structure_details
;
 Flack x determined using 5766 quotients [(I+)-(I-)]/[(I+)+(I-)]
 (Parsons, Flack and Wagner, Acta Cryst. B69 (2013) 249-259).
;
_refine_ls_abs_structure_Flack 0.14(3)
_refine_ls_extinction_coef 0.0207(16)
_refine_ls_extinction_expression Fc^*^=kFc[1+0.001xFc^2^\l^3^/sin(2\q)]^-1/4^
_refine_ls_extinction_method 'SHELXL-2019/2 (Sheldrick 2019)'
_refine_ls_goodness_of_fit_ref 1.041
_refine_ls_hydrogen_treatment constr
_refine_ls_matrix_type full
_refine_ls_number_parameters 1466
_refine_ls_number_reflns 31167
_refine_ls_number_restraints 20
_refine_ls_restrained_S_all 1.041
_refine_ls_R_factor_all 0.1828
_refine_ls_R_factor_gt 0.1138
_refine_ls_shift/su_max 0.000
_refine_ls_shift/su_mean 0.000
_refine_ls_structure_factor_coef Fsqd
_refine_ls_weighting_details 'w=1/[\s^2^(Fo^2^)+(0.1687P)^2^+9.8364P] where P=(Fo^2^+2Fc^2^)/3'
_refine_ls_weighting_scheme calc
_refine_ls_wR_factor_gt 0.2890
_refine_ls_wR_factor_ref 0.3414
_reflns_Friedel_coverage 0.921
_reflns_Friedel_fraction_full 0.999
_reflns_Friedel_fraction_max 0.971
_reflns_number_gt 17407
_reflns_number_total 31167
_reflns_threshold_expression 'I > 2\s(I)'
_cod_data_source_file d5sc06095h2.cif
_cod_data_source_block a_a
_cod_database_code 1576401
_shelx_shelxl_version_number 2019/3
_shelx_space_group_comment
;
The symmetry employed for this shelxl refinement is uniquely defined
by the following loop, which should always be used as a source of
symmetry information in preference to the above space-group names.
They are only intended as comments.
;
_shelx_estimated_absorpt_t_max 0.975
_shelx_estimated_absorpt_t_min 0.962
_olex2_refinement_description
;
1. Fixed Uiso
 At 1.2 times of:
  All C(H) groups
2. Restrained distances
 C2"-C1" \\sim C2'-C1' \\sim C2-C1 \\sim C2A-C1A
 with sigma of 0.02
3. Rigid bond restraints
 C17A, C16A
 with sigma for 1-2 distances of 0.001 and sigma for 1-3 distances of 0.001
4. Uiso/Uaniso restraints and constraints
Uanis(C16A) \\sim Ueq, Uanis(C17A) \\sim Ueq: with sigma of 0.01 and sigma for
terminal atoms of 0.02
5.a Aromatic/amide H refined with riding coordinates:
 C6(H6), C4(H4), C10(H10), C11(H11), C8(H8), C9(H9), C16(H16), C17(H17),
 C18(H18), C19(H19), C22(H22), C23(H23), C20(H20), C21(H21), C28(H28), C29(H29),
  C30(H30), C31(H31), C35(H35), C34(H34), C33(H33), C32(H32), C40(H40),
 C41(H41), C42(H42), C43(H43), C6'(H6'), C4'(H4'), C8'(H8'), C9'(H9'),
 C10'(H10'), C11'(H11'), C16'(H16'), C17'(H17'), C18'(H18'), C19'(H19'),
 C22'(H22'), C21'(H21'), C20'(H20'), C23'(H23'), C31'(H31'), C30'(H30'),
 C29'(H29'), C28'(H28'), C35'(H35'), C34'(H34'), C33'(H33'), C32'(H32'),
 C40'(H40'), C41'(H41'), C42'(H42'), C43'(H43'), C4"(H4"), C6"(H6"), C11"(H11"),
  C10"(H10"), C9"(H9"), C8"(H8"), C19"(H19"), C18"(H18"), C17"(H17"),
 C16"(H16"), C20"(H20"), C21"(H21"), C22"(H22"), C23"(H23"), C28"(H28"),
 C29"(H29"), C30"(H30"), C31"(H31"), C33"(H33"), C34"(H34"), C35"(H35"),
 C32"(H32"), C40"(H40"), C43"(H43"), C42"(H42"), C41"(H41"), C6A(H6A), C4A(H4A),
  C10A(H10A), C11A(H11A), C8A(H8A), C9A(H9A), C19A(H19A), C18A(H18A),
 C17A(H17A), C16A(H16A), C20A(H20A), C23A(H23A), C22A(H22A), C21A(H21A),
 C31A(H31A), C30A(H30A), C29A(H29A), C28A(H28A), C32A(H32A), C33A(H33A),
 C34A(H34A), C35A(H35A), C42A(H42A), C41A(H41A), C40A(H40A), C43A(H43A)
5.b Fitted hexagon refined as free rotating group:
 C7(C6,C5,C4,C3,C2), C10(C11,C12,C13,C8,C9), C14(C15,C16,C17,C18,C19), C22(C23,
 C24,C25,C20,C21), C26(C27,C28,C29,C30,C31), C36(C35,C34,C33,C32,C37), C39(C40,
 C41,C42,C43,C38), C2'(C7',C6',C5',C4',C3'), C12'(C13',C8',C9',C10',C11'),
 C14'(C15',C16',C17',C18',C19'), C22'(C21',C20',C25',C24',C23'), C27'(C26',C31',
 C30',C29',C28'), C37'(C36',C35',C34',C33',C32'), C40'(C41',C42',C43',C38',
 C39'), C2"(C3",C4",C5",C6",C7"), C11"(C10",C9",C8",C13",C12"), C14"(C19",C18",
 C17",C16",C15"), C25"(C20",C21",C22",C23",C24"), C26"(C27",C28",C29",C30",
 C31"), C33"(C34",C35",C36",C37",C32"), C40"(C39",C38",C43",C42",C41"), C2A(C7A,
 C6A,C5A,C4A,C3A), C10A(C11A,C12A,C13A,C8A,C9A), C15A(C14A,C19A,C18A,C17A,C16A),
  C20A(C25A,C24A,C23A,C22A,C21A), C26A(C31A,C30A,C29A,C28A,C27A), C37A(C32A,
 C33A,C34A,C35A,C36A), C42A(C41A,C40A,C39A,C38A,C43A)
;
_olex2_submission_special_instructions 'No special instructions were received'

loop_
_space_group_symop_operation_xyz
'x, y, z'
'-x, y+1/2, -z'

loop_
_atom_site_label
_atom_site_type_symbol
_atom_site_fract_x
_atom_site_fract_y
_atom_site_fract_z
_atom_site_U_iso_or_equiv
_atom_site_adp_type
_atom_site_occupancy
_atom_site_site_symmetry_order
_atom_site_calc_flag
_atom_site_refinement_flags_posn
_atom_site_refinement_flags_adp
_atom_site_refinement_flags_occupancy
_atom_site_disorder_assembly
_atom_site_disorder_group
S1 S 0.6852(2) 0.5494(2) 1.06691(15) 0.0783(10) Uani 1 1 d . . . . .
S2 S 0.4957(2) 0.1421(3) 0.77444(13) 0.0699(9) Uani 1 1 d . . . . .
S3 S 0.1804(2) 0.6051(3) 0.79727(15) 0.0829(11) Uani 1 1 d . . . . .
N1 N 0.4739(7) 0.6132(7) 0.9530(4) 0.070(3) Uani 1 1 d . . . . .
N2 N 0.5864(5) 0.4188(6) 0.9878(3) 0.052(2) Uani 1 1 d . . . . .
N3 N 0.4368(5) 0.2005(5) 0.8608(3) 0.0469(19) Uani 1 1 d . . . . .
N4 N 0.3257(6) 0.4888(6) 0.8559(3) 0.053(2) Uani 1 1 d . . . . .
C1 C 0.4659(7) 0.5407(7) 0.9405(4) 0.051(2) Uani 1 1 d D . . . .
C7 C 0.3904(4) 0.4300(3) 0.8796(2) 0.047(2) Uani 1 1 d G . . . .
C6 C 0.3832(3) 0.3462(4) 0.8598(2) 0.044(2) Uani 1 1 d G . . . .
H6 H 0.337919 0.331138 0.831586 0.053 Uiso 1 1 calc R U . . .
C5 C 0.4436(4) 0.2848(3) 0.8823(2) 0.043(2) Uani 1 1 d G . . . .
C4 C 0.5112(3) 0.3073(4) 0.9245(2) 0.052(2) Uani 1 1 d G . . . .
H4 H 0.551611 0.266178 0.939477 0.063 Uiso 1 1 calc R U . . .
C3 C 0.5184(3) 0.3911(4) 0.9443(2) 0.044(2) Uani 1 1 d G . . . .
C2 C 0.4580(4) 0.4525(3) 0.9219(2) 0.048(2) Uani 1 1 d DG . . . .
C10 C 0.5859(6) 0.3765(7) 1.1408(2) 0.085(5) Uani 1 1 d G . . . .
H10 H 0.586590 0.366784 1.174815 0.102 Uiso 1 1 calc R U . . .
C11 C 0.6324(5) 0.4436(6) 1.1298(2) 0.071(4) Uani 1 1 d G . . . .
H11 H 0.664104 0.478866 1.156432 0.085 Uiso 1 1 calc R U . . .
C12 C 0.6314(5) 0.4581(4) 1.0789(3) 0.059(3) Uani 1 1 d G . . . .
C13 C 0.5840(5) 0.4054(5) 1.0391(2) 0.054(3) Uani 1 1 d G . . . .
C8 C 0.5375(5) 0.3383(5) 1.0501(3) 0.065(3) Uani 1 1 d G . . . .
H8 H 0.505779 0.303022 1.023437 0.078 Uiso 1 1 calc R U . . .
C9 C 0.5385(6) 0.3238(6) 1.1009(3) 0.089(5) Uani 1 1 d G . . . .
H9 H 0.507426 0.278860 1.108316 0.107 Uiso 1 1 calc R U . . .
C14 C 0.6567(4) 0.4552(5) 0.9762(3) 0.055(3) Uani 1 1 d G . . . .
C15 C 0.7087(5) 0.5111(5) 1.0121(3) 0.058(3) Uani 1 1 d G . . . .
C16 C 0.7762(4) 0.5482(5) 1.0016(3) 0.074(4) Uani 1 1 d G . . . .
H16 H 0.811032 0.585594 1.025508 0.089 Uiso 1 1 calc R U . . .
C17 C 0.7917(4) 0.5293(5) 0.9552(4) 0.084(5) Uani 1 1 d G . . . .
H17 H 0.836883 0.554138 0.948226 0.101 Uiso 1 1 calc R U . . .
C18 C 0.7397(5) 0.4734(6) 0.9194(3) 0.068(3) Uani 1 1 d G . . . .
H18 H 0.750035 0.460812 0.888465 0.081 Uiso 1 1 calc R U . . .
C19 C 0.6721(4) 0.4364(5) 0.9299(3) 0.063(3) Uani 1 1 d G . . . .
H19 H 0.637333 0.398941 0.905986 0.076 Uiso 1 1 calc R U . . .
C22 C 0.6204(5) 0.0075(5) 0.9011(3) 0.079(4) Uani 1 1 d G . . . .
H22 H 0.660345 -0.035821 0.909425 0.095 Uiso 1 1 calc R U . . .
C23 C 0.5930(5) 0.0409(5) 0.8509(3) 0.070(3) Uani 1 1 d G . . . .
H23 H 0.614687 0.019822 0.825693 0.084 Uiso 1 1 calc R U . . .
C24 C 0.5333(4) 0.1057(5) 0.8384(2) 0.056(3) Uani 1 1 d G . . . .
C25 C 0.5009(4) 0.1372(4) 0.8761(2) 0.042(2) Uani 1 1 d G . . . .
C20 C 0.5283(4) 0.1039(5) 0.9263(2) 0.059(3) Uani 1 1 d G . . . .
H20 H 0.506597 0.124916 0.951534 0.071 Uiso 1 1 calc R U . . .
C21 C 0.5880(5) 0.0390(5) 0.9388(2) 0.061(3) Uani 1 1 d G . . . .
H21 H 0.606300 0.016727 0.972346 0.073 Uiso 1 1 calc R U . . .
C26 C 0.3721(3) 0.1766(5) 0.8154(2) 0.044(2) Uani 1 1 d G . . . .
C27 C 0.3924(3) 0.1528(5) 0.7714(2) 0.054(3) Uani 1 1 d G . . . .
C28 C 0.3305(5) 0.1307(6) 0.7260(2) 0.064(3) Uani 1 1 d G . . . .
H28 H 0.344094 0.114791 0.696515 0.077 Uiso 1 1 calc R U . . .
C29 C 0.2482(4) 0.1324(7) 0.7246(2) 0.076(4) Uani 1 1 d G . . . .
H29 H 0.206724 0.117648 0.694187 0.091 Uiso 1 1 calc R U . . .
C30 C 0.2278(3) 0.1562(6) 0.7686(3) 0.077(4) Uani 1 1 d G . . . .
H30 H 0.172775 0.157374 0.767645 0.092 Uiso 1 1 calc R U . . .
C31 C 0.2898(4) 0.1783(5) 0.8140(2) 0.053(3) Uani 1 1 d G . . . .
H31 H 0.276196 0.194243 0.843433 0.064 Uiso 1 1 calc R U . . .
C36 C 0.2820(4) 0.6115(5) 0.7944(3) 0.064(3) Uani 1 1 d G . . . .
C35 C 0.2978(6) 0.6702(5) 0.7598(3) 0.095(5) Uani 1 1 d G . . . .
H35 H 0.256926 0.708987 0.741868 0.115 Uiso 1 1 calc R U . . .
C34 C 0.3746(7) 0.6711(6) 0.7518(4) 0.097(5) Uani 1 1 d G . . . .
H34 H 0.385150 0.710446 0.728607 0.117 Uiso 1 1 calc R U . . .
C33 C 0.4357(5) 0.6132(7) 0.7786(4) 0.095(5) Uani 1 1 d G . . . .
H33 H 0.487064 0.613804 0.773244 0.114 Uiso 1 1 calc R U . . .
C32 C 0.4199(4) 0.5544(5) 0.8132(3) 0.064(3) Uani 1 1 d G . . . .
H32 H 0.460754 0.515702 0.831141 0.076 Uiso 1 1 calc R U . . .
C37 C 0.3431(5) 0.5536(4) 0.8212(3) 0.053(3) Uani 1 1 d G . . . .
C39 C 0.1977(5) 0.5580(5) 0.8585(3) 0.064(3) Uani 1 1 d G . . . .
C40 C 0.1388(4) 0.5733(5) 0.8833(4) 0.078(4) Uani 1 1 d G . . . .
H40 H 0.094475 0.610102 0.868216 0.094 Uiso 1 1 calc R U . . .
C41 C 0.1461(5) 0.5337(6) 0.9306(4) 0.077(4) Uani 1 1 d G . . . .
H41 H 0.106761 0.544033 0.947252 0.092 Uiso 1 1 calc R U . . .
C42 C 0.2124(5) 0.4788(6) 0.9532(3) 0.075(4) Uani 1 1 d G . . . .
H42 H 0.217302 0.452301 0.984856 0.090 Uiso 1 1 calc R U . . .
C43 C 0.2712(4) 0.4634(5) 0.9283(3) 0.065(3) Uani 1 1 d G . . . .
H43 H 0.315557 0.426638 0.943424 0.078 Uiso 1 1 calc R U . . .
C38 C 0.2639(4) 0.5030(5) 0.8810(3) 0.056(3) Uani 1 1 d G . . . .
S1' S 0.3080(3) 0.1290(3) 0.19692(18) 0.1029(15) Uani 1 1 d . . . . .
S2' S -0.0023(2) 0.6171(3) 0.21364(14) 0.0799(11) Uani 1 1 d . . . . .
S3' S -0.2045(3) 0.2085(2) -0.05168(15) 0.0860(11) Uani 1 1 d . . . . .
N1' N 0.0258(6) 0.1438(7) 0.0570(4) 0.066(3) Uani 1 1 d . . . . .
N2' N 0.1790(6) 0.2714(6) 0.1471(4) 0.058(2) Uani 1 1 d . . . . .
N3' N 0.0706(5) 0.5661(6) 0.1315(3) 0.052(2) Uani 1 1 d . . . . .
N4' N -0.0872(5) 0.3357(6) 0.0202(3) 0.052(2) Uani 1 1 d . . . . .
C1' C 0.0345(7) 0.2172(7) 0.0680(4) 0.052(2) Uani 1 1 d D . . . .
C2' C 0.0455(4) 0.3073(3) 0.0827(3) 0.049(2) Uani 1 1 d DG . . . .
C7' C -0.0152(3) 0.3674(4) 0.0586(2) 0.049(2) Uani 1 1 d G . . . .
C6' C -0.0061(3) 0.4538(4) 0.0741(2) 0.049(2) Uani 1 1 d G . . . .
H6' H -0.046793 0.493989 0.057964 0.059 Uiso 1 1 calc R U . . .
C5' C 0.0637(4) 0.4801(3) 0.1136(3) 0.046(2) Uani 1 1 d G . . . .
C4' C 0.1245(3) 0.4201(4) 0.1377(2) 0.052(3) Uani 1 1 d G . . . .
H4' H 0.171246 0.437685 0.164163 0.063 Uiso 1 1 calc R U . . .
C3' C 0.1154(3) 0.3337(3) 0.1223(2) 0.046(2) Uani 1 1 d G . . . .
C12' C 0.2090(6) 0.1426(7) 0.2028(4) 0.093(5) Uani 1 1 d G . . . .
C13' C 0.1570(6) 0.2114(5) 0.1811(3) 0.070(4) Uani 1 1 d G . . . .
C8' C 0.0826(6) 0.2214(6) 0.1916(4) 0.077(4) Uani 1 1 d G . . . .
H8' H 0.047740 0.267483 0.177089 0.092 Uiso 1 1 calc R U . . .
C9' C 0.0602(7) 0.1626(8) 0.2238(4) 0.114(7) Uani 1 1 d G . . . .
H9' H 0.010467 0.169251 0.230767 0.137 Uiso 1 1 calc R U . . .
C10' C 0.1123(10) 0.0937(7) 0.2454(5) 0.156(11) Uani 1 1 d G . . . .
H10' H 0.097372 0.054337 0.266965 0.187 Uiso 1 1 calc R U . . .
C11' C 0.1867(9) 0.0837(6) 0.2350(5) 0.150(11) Uani 1 1 d G . . . .
H11' H 0.221552 0.037654 0.249485 0.180 Uiso 1 1 calc R U . . .
C14' C 0.2362(4) 0.2503(5) 0.1202(3) 0.057(3) Uani 1 1 d G . . . .
C15' C 0.2956(5) 0.1864(5) 0.1390(3) 0.071(4) Uani 1 1 d G . . . .
C16' C 0.3520(5) 0.1676(5) 0.1128(4) 0.081(4) Uani 1 1 d G . . . .
H16' H 0.391776 0.124824 0.125426 0.097 Uiso 1 1 calc R U . . .
C17' C 0.3490(5) 0.2128(7) 0.0679(4) 0.092(5) Uani 1 1 d G . . . .
H17' H 0.386740 0.200186 0.050337 0.110 Uiso 1 1 calc R U . . .
C18' C 0.2896(6) 0.2767(6) 0.0490(3) 0.085(4) Uani 1 1 d G . . . .
H18' H 0.287580 0.306892 0.018944 0.102 Uiso 1 1 calc R U . . .
C19' C 0.2332(5) 0.2955(5) 0.0752(3) 0.066(3) Uani 1 1 d G . . . .
H19' H 0.193454 0.338238 0.062639 0.079 Uiso 1 1 calc R U . . .
C22' C 0.2443(5) 0.6377(6) 0.2741(2) 0.083(4) Uani 1 1 d G . . . .
H22' H 0.282284 0.653166 0.305753 0.100 Uiso 1 1 calc R U . . .
C21' C 0.2714(3) 0.6175(6) 0.2320(3) 0.074(4) Uani 1 1 d G . . . .
H21' H 0.327443 0.619601 0.235559 0.089 Uiso 1 1 calc R U . . .
C20' C 0.2146(4) 0.5944(5) 0.1847(3) 0.061(3) Uani 1 1 d G . . . .
H20' H 0.232685 0.580917 0.156569 0.074 Uiso 1 1 calc R U . . .
C25' C 0.1308(4) 0.5913(5) 0.1794(2) 0.048(2) Uani 1 1 d G . . . .
C24' C 0.1037(4) 0.6114(6) 0.2215(3) 0.061(3) Uani 1 1 d G . . . .
C23' C 0.1605(5) 0.6346(6) 0.2688(2) 0.075(4) Uani 1 1 d G . . . .
H23' H 0.142364 0.648046 0.296956 0.090 Uiso 1 1 calc R U . . .
C27' C -0.0375(4) 0.6521(5) 0.1489(2) 0.056(3) Uani 1 1 d G . . . .
C26' C 0.0048(4) 0.6269(4) 0.1149(3) 0.044(2) Uani 1 1 d G . . . .
C31' C -0.0175(4) 0.6611(5) 0.0649(2) 0.053(3) Uani 1 1 d G . . . .
H31' H 0.010858 0.644250 0.042130 0.064 Uiso 1 1 calc R U . . .
C30' C -0.0820(5) 0.7203(5) 0.0490(2) 0.065(3) Uani 1 1 d G . . . .
H30' H -0.096876 0.743150 0.015526 0.078 Uiso 1 1 calc R U . . .
C29' C -0.1243(4) 0.7455(5) 0.0830(3) 0.074(4) Uani 1 1 d G . . . .
H29' H -0.167496 0.785100 0.072335 0.089 Uiso 1 1 calc R U . . .
C28' C -0.1021(5) 0.7113(5) 0.1330(3) 0.068(3) Uani 1 1 d G . . . .
H28' H -0.130380 0.728150 0.155750 0.082 Uiso 1 1 calc R U . . .
C37' C -0.0954(5) 0.3449(5) -0.0333(2) 0.052(2) Uani 1 1 d G . . . .
C36' C -0.1512(5) 0.2921(5) -0.0692(3) 0.063(3) Uani 1 1 d G . . . .
C35' C -0.1612(5) 0.3009(6) -0.1219(3) 0.086(5) Uani 1 1 d G . . . .
H35' H -0.198489 0.265560 -0.145888 0.104 Uiso 1 1 calc R U . . .
C34' C -0.1155(6) 0.3624(6) -0.1387(2) 0.066(3) Uani 1 1 d G . . . .
H34' H -0.122242 0.368306 -0.173917 0.079 Uiso 1 1 calc R U . . .
C33' C -0.0598(5) 0.4152(6) -0.1028(3) 0.084(4) Uani 1 1 d G . . . .
H33' H -0.029239 0.456402 -0.113987 0.100 Uiso 1 1 calc R U . . .
C32' C -0.0498(5) 0.4064(5) -0.0501(3) 0.063(3) Uani 1 1 d G . . . .
H32' H -0.012482 0.441752 -0.026027 0.076 Uiso 1 1 calc R U . . .
C40' C -0.2751(4) 0.2168(5) 0.0254(4) 0.086(5) Uani 1 1 d G . . . .
H40' H -0.314845 0.179581 0.004714 0.103 Uiso 1 1 calc R U . . .
C41' C -0.2782(5) 0.2405(6) 0.0743(4) 0.084(5) Uani 1 1 d G . . . .
H41' H -0.320011 0.219209 0.086296 0.100 Uiso 1 1 calc R U . . .
C42' C -0.2188(6) 0.2962(7) 0.1052(3) 0.078(4) Uani 1 1 d G . . . .
H42' H -0.220830 0.312052 0.137942 0.094 Uiso 1 1 calc R U . . .
C43' C -0.1562(5) 0.3281(5) 0.0873(3) 0.073(4) Uani 1 1 d G . . . .
H43' H -0.116484 0.365268 0.108008 0.088 Uiso 1 1 calc R U . . .
C38' C -0.1531(4) 0.3043(5) 0.0384(3) 0.057(3) Uani 1 1 d G . . . .
C39' C -0.2126(5) 0.2487(5) 0.0075(3) 0.061(3) Uani 1 1 d G . . . .
S1" S 0.6176(2) 0.4091(3) 0.29161(15) 0.0817(11) Uani 1 1 d . . . . .
S2" S 0.2772(2) 0.8579(3) 0.28288(13) 0.0702(9) Uani 1 1 d . . . . .
S3" S 0.3675(3) 0.4595(3) 0.56334(16) 0.0915(13) Uani 1 1 d . . . . .
N1" N 0.4798(7) 0.3920(8) 0.4475(4) 0.071(3) Uani 1 1 d . . . . .
N2" N 0.5328(5) 0.5204(5) 0.3535(3) 0.0460(19) Uani 1 1 d . . . . .
N3" N 0.4297(6) 0.8107(6) 0.3643(3) 0.048(2) Uani 1 1 d . . . . .
N4" N 0.3999(6) 0.5840(6) 0.4842(3) 0.055(2) Uani 1 1 d . . . . .
C1" C 0.4754(7) 0.4651(6) 0.4361(4) 0.049(2) Uani 1 1 d D . . . .
C2" C 0.4679(4) 0.5548(3) 0.4202(2) 0.047(2) Uani 1 1 d DG . . . .
C3" C 0.4940(4) 0.5806(3) 0.3786(2) 0.044(2) Uani 1 1 d G . . . .
C4" C 0.4827(4) 0.6658(4) 0.3612(2) 0.045(2) Uani 1 1 d G . . . .
H4" H 0.500189 0.683044 0.333365 0.053 Uiso 1 1 calc R U . . .
C5" C 0.4454(4) 0.7254(3) 0.3853(2) 0.043(2) Uani 1 1 d G . . . .
C6" C 0.4193(4) 0.6997(4) 0.4268(2) 0.050(2) Uani 1 1 d G . . . .
H6" H 0.394257 0.739571 0.442924 0.060 Uiso 1 1 calc R U . . .
C7" C 0.4306(4) 0.6144(4) 0.4443(2) 0.045(2) Uani 1 1 d G . . . .
C11" C 0.4622(6) 0.3513(6) 0.2521(4) 0.105(6) Uani 1 1 d G . . . .
H11" H 0.484296 0.314232 0.232816 0.126 Uiso 1 1 calc R U . . .
C10" C 0.3776(6) 0.3513(6) 0.2446(3) 0.096(5) Uani 1 1 d G . . . .
H10" H 0.343124 0.314194 0.220297 0.116 Uiso 1 1 calc R U . . .
C9" C 0.3446(4) 0.4067(7) 0.2735(4) 0.081(4) Uani 1 1 d G . . . .
H9" H 0.287973 0.406711 0.268503 0.097 Uiso 1 1 calc R U . . .
C8" C 0.3961(4) 0.4622(6) 0.3099(3) 0.065(3) Uani 1 1 d G . . . .
H8" H 0.373994 0.499266 0.329227 0.078 Uiso 1 1 calc R U . . .
C13" C 0.4807(4) 0.4622(5) 0.3174(3) 0.050(2) Uani 1 1 d G . . . .
C12" C 0.5137(4) 0.4068(5) 0.2885(3) 0.059(3) Uani 1 1 d G . . . .
C14" C 0.6199(3) 0.5023(5) 0.3783(3) 0.049(2) Uani 1 1 d G . . . .
C19" C 0.6605(4) 0.5398(5) 0.4261(3) 0.055(3) Uani 1 1 d G . . . .
H19" H 0.632103 0.576599 0.441785 0.066 Uiso 1 1 calc R U . . .
C18" C 0.7437(4) 0.5222(5) 0.4505(2) 0.064(3) Uani 1 1 d G . . . .
H18" H 0.770961 0.547312 0.482493 0.077 Uiso 1 1 calc R U . . .
C17" C 0.7863(3) 0.4672(6) 0.4270(3) 0.072(4) Uani 1 1 d G . . . .
H17" H 0.841916 0.455503 0.443352 0.087 Uiso 1 1 calc R U . . .
C16" C 0.7456(4) 0.4298(5) 0.3792(3) 0.071(3) Uani 1 1 d G . . . .
H16" H 0.774012 0.392980 0.363503 0.085 Uiso 1 1 calc R U . . .
C15" C 0.6624(4) 0.4473(5) 0.3548(2) 0.057(3) Uani 1 1 d G . . . .
C25" C 0.4434(4) 0.8346(5) 0.3173(2) 0.051(2) Uani 1 1 d G . . . .
C20" C 0.5223(4) 0.8382(5) 0.3125(2) 0.057(3) Uani 1 1 d G . . . .
H20" H 0.568120 0.825408 0.340962 0.068 Uiso 1 1 calc R U . . .
C21" C 0.5328(4) 0.8608(6) 0.2653(3) 0.070(3) Uani 1 1 d G . . . .
H21" H 0.585615 0.863109 0.262108 0.083 Uiso 1 1 calc R U . . .
C22" C 0.4644(5) 0.8798(6) 0.2228(2) 0.074(4) Uani 1 1 d G . . . .
H22" H 0.471391 0.894935 0.191187 0.089 Uiso 1 1 calc R U . . .
C23" C 0.3855(5) 0.8763(6) 0.2275(2) 0.069(3) Uani 1 1 d G . . . .
H23" H 0.339670 0.889061 0.199120 0.083 Uiso 1 1 calc R U . . .
C24" C 0.3750(3) 0.8537(6) 0.2748(3) 0.063(3) Uani 1 1 d G . . . .
C26" C 0.3815(4) 0.8720(4) 0.3816(2) 0.042(2) Uani 1 1 d G . . . .
C27" C 0.3069(4) 0.8983(5) 0.3464(2) 0.055(3) Uani 1 1 d G . . . .
C28" C 0.2583(4) 0.9595(6) 0.3610(3) 0.075(4) Uani 1 1 d G . . . .
H28" H 0.208422 0.977144 0.337492 0.090 Uiso 1 1 calc R U . . .
C29" C 0.2844(5) 0.9943(5) 0.4109(3) 0.075(4) Uani 1 1 d G . . . .
H29" H 0.251949 1.035257 0.420651 0.091 Uiso 1 1 calc R U . . .
C30" C 0.3590(5) 0.9680(5) 0.4461(2) 0.075(4) Uani 1 1 d G . . . .
H30" H 0.376463 0.991249 0.479407 0.090 Uiso 1 1 calc R U . . .
C31" C 0.4075(4) 0.9068(5) 0.4315(2) 0.053(3) Uani 1 1 d G . . . .
H31" H 0.457451 0.889127 0.455004 0.064 Uiso 1 1 calc R U . . .
C33" C 0.1847(5) 0.5314(7) 0.4078(4) 0.094(5) Uani 1 1 d G . . . .
H33" H 0.147285 0.543572 0.375342 0.113 Uiso 1 1 calc R U . . .
C34" C 0.1616(4) 0.4781(6) 0.4423(5) 0.107(7) Uani 1 1 d G . . . .
H34" H 0.108702 0.454529 0.432903 0.129 Uiso 1 1 calc R U . . .
C35" C 0.2176(6) 0.4600(5) 0.4908(4) 0.087(5) Uani 1 1 d G . . . .
H35" H 0.202096 0.424274 0.513899 0.104 Uiso 1 1 calc R U . . .
C36" C 0.2966(5) 0.4952(6) 0.5049(3) 0.073(4) Uani 1 1 d G . . . .
C37" C 0.3198(4) 0.5485(5) 0.4704(3) 0.054(3) Uani 1 1 d G . . . .
C32" C 0.2638(5) 0.5667(5) 0.4219(3) 0.072(4) Uani 1 1 d G . . . .
H32" H 0.279263 0.602360 0.398777 0.087 Uiso 1 1 calc R U . . .
C40" C 0.4839(7) 0.5592(6) 0.6289(3) 0.087(5) Uani 1 1 d G . . . .
H40" H 0.474765 0.525251 0.654984 0.104 Uiso 1 1 calc R U . . .
C39" C 0.4365(5) 0.5465(5) 0.5774(3) 0.069(3) Uani 1 1 d G . . . .
C38" C 0.4501(5) 0.5972(5) 0.5385(2) 0.050(2) Uani 1 1 d G . . . .
C43" C 0.5111(5) 0.6607(6) 0.5510(3) 0.074(4) Uani 1 1 d G . . . .
H43" H 0.520193 0.694705 0.524879 0.089 Uiso 1 1 calc R U . . .
C42" C 0.5585(5) 0.6735(6) 0.6024(3) 0.091(5) Uani 1 1 d G . . . .
H42" H 0.599323 0.715960 0.610803 0.109 Uiso 1 1 calc R U . . .
C41" C 0.5449(6) 0.6227(7) 0.6414(2) 0.089(5) Uani 1 1 d G . . . .
H41" H 0.576610 0.631234 0.675856 0.107 Uiso 1 1 calc R U . . .
S1A S 0.1467(3) 0.7969(3) 0.44700(17) 0.0915(12) Uani 1 1 d . . . . .
S2A S 0.2142(2) 0.4167(3) 0.71799(14) 0.0844(12) Uani 1 1 d . . . . .
S3A S -0.1476(3) 0.8433(4) 0.69404(18) 0.123(2) Uani 1 1 d . . . . .
N1A N 0.0214(7) 0.8599(7) 0.5525(4) 0.069(3) Uani 1 1 d . . . . .
N2A N 0.1036(6) 0.6702(6) 0.5193(4) 0.056(2) Uani 1 1 d . . . . .
N3A N 0.0588(6) 0.4410(6) 0.6331(3) 0.051(2) Uani 1 1 d . . . . .
N4A N -0.0494(6) 0.7296(6) 0.6417(4) 0.059(2) Uani 1 1 d . . . . .
C1A C 0.0229(7) 0.7882(7) 0.5642(5) 0.057(3) Uani 1 1 d D . . . .
C2A C 0.0273(5) 0.6978(3) 0.5804(3) 0.053(3) Uani 1 1 d DG . . . .
C7A C -0.0041(5) 0.6713(4) 0.6195(3) 0.053(3) Uani 1 1 d G . . . .
C6A C 0.0057(4) 0.5858(4) 0.6367(2) 0.053(3) Uani 1 1 d G . . . .
H6A H -0.015354 0.568082 0.662932 0.064 Uiso 1 1 calc R U . . .
C5A C 0.0468(5) 0.5268(3) 0.6147(3) 0.048(2) Uani 1 1 d G . . . .
C4A C 0.0782(5) 0.5534(4) 0.5755(3) 0.058(3) Uani 1 1 d G . . . .
H4A H 0.105783 0.513888 0.560834 0.069 Uiso 1 1 calc R U . . .
C3A C 0.0685(5) 0.6388(4) 0.5584(3) 0.052(3) Uani 1 1 d G . . . .
C10A C -0.0213(6) 0.6321(7) 0.3615(2) 0.080(4) Uani 1 1 d G . . . .
H10A H -0.048027 0.623031 0.326272 0.096 Uiso 1 1 calc R U . . .
C11A C 0.0388(6) 0.6962(6) 0.3772(3) 0.082(4) Uani 1 1 d G . . . .
H11A H 0.052248 0.730016 0.352605 0.098 Uiso 1 1 calc R U . . .
C12A C 0.0787(5) 0.7098(5) 0.4299(3) 0.067(3) Uani 1 1 d G . . . .
C13A C 0.0586(5) 0.6592(5) 0.4667(2) 0.055(3) Uani 1 1 d G . . . .
C8A C -0.0015(5) 0.5951(5) 0.4509(3) 0.064(3) Uani 1 1 d G . . . .
H8A H -0.014936 0.561305 0.475566 0.076 Uiso 1 1 calc R U . . .
C9A C -0.0414(5) 0.5816(6) 0.3983(3) 0.091(5) Uani 1 1 d G . . . .
H9A H -0.081619 0.538674 0.387754 0.109 Uiso 1 1 calc R U . . .
C15A C 0.2131(5) 0.7573(5) 0.5050(3) 0.071(4) Uani 1 1 d G . . . .
C14A C 0.1864(4) 0.7015(5) 0.5368(3) 0.054(3) Uani 1 1 d G . . . .
C19A C 0.2399(5) 0.6780(6) 0.5852(3) 0.072(3) Uani 1 1 d G . . . .
H19A H 0.222000 0.640635 0.606434 0.087 Uiso 1 1 calc R U . . .
C18A C 0.3201(5) 0.7103(7) 0.6018(3) 0.092(5) Uani 1 1 d G . . . .
H18A H 0.355864 0.694622 0.634126 0.110 Uiso 1 1 calc R U . . .
C17A C 0.3468(4) 0.7662(7) 0.5700(4) 0.094(4) Uani 1 1 d G U . . .
H17A H 0.400484 0.787807 0.581087 0.113 Uiso 1 1 calc R U . . .
C16A C 0.2934(6) 0.7897(6) 0.5216(4) 0.080(4) Uani 1 1 d G U . . .
H16A H 0.311240 0.827006 0.500355 0.096 Uiso 1 1 calc R U . . .
C20A C 0.0909(4) 0.3405(5) 0.5724(2) 0.063(3) Uani 1 1 d G . . . .
H20A H 0.039442 0.350624 0.548192 0.075 Uiso 1 1 calc R U . . .
C25A C 0.1134(4) 0.3832(4) 0.6200(2) 0.043(2) Uani 1 1 d G . . . .
C24A C 0.1903(4) 0.3680(5) 0.6562(2) 0.060(3) Uani 1 1 d G . . . .
C23A C 0.2449(4) 0.3101(6) 0.6448(3) 0.077(4) Uani 1 1 d G . . . .
H23A H 0.296396 0.299941 0.669028 0.092 Uiso 1 1 calc R U . . .
C22A C 0.2225(5) 0.2674(6) 0.5972(4) 0.077(4) Uani 1 1 d G . . . .
H22A H 0.258976 0.228618 0.589638 0.093 Uiso 1 1 calc R U . . .
C21A C 0.1455(5) 0.2825(5) 0.5610(3) 0.077(4) Uani 1 1 d G . . . .
H21A H 0.130500 0.253959 0.529220 0.092 Uiso 1 1 calc R U . . .
C26A C 0.0467(4) 0.4180(5) 0.6817(2) 0.051(2) Uani 1 1 d G . . . .
C31A C -0.0321(4) 0.4039(6) 0.6851(3) 0.062(3) Uani 1 1 d G . . . .
H31A H -0.078089 0.410167 0.655812 0.075 Uiso 1 1 calc R U . . .
C30A C -0.0422(4) 0.3805(6) 0.7324(3) 0.081(4) Uani 1 1 d G . . . .
H30A H -0.094873 0.371021 0.734639 0.097 Uiso 1 1 calc R U . . .
C29A C 0.0266(5) 0.3711(6) 0.7762(2) 0.071(4) Uani 1 1 d G . . . .
H29A H 0.019848 0.355397 0.807759 0.086 Uiso 1 1 calc R U . . .
C28A C 0.1054(4) 0.3852(6) 0.7727(2) 0.062(3) Uani 1 1 d G . . . .
H28A H 0.151354 0.378918 0.802051 0.075 Uiso 1 1 calc R U . . .
C27A C 0.1154(4) 0.4086(5) 0.7255(3) 0.060(3) Uani 1 1 d G . . . .
C37A C -0.0017(5) 0.7915(5) 0.6782(3) 0.068(3) Uani 1 1 d G . . . .
C32A C 0.0839(5) 0.7949(6) 0.6913(4) 0.082(4) Uani 1 1 d G . . . .
H32A H 0.111445 0.758696 0.674702 0.098 Uiso 1 1 calc R U . . .
C33A C 0.1284(5) 0.8523(7) 0.7294(4) 0.099(5) Uani 1 1 d G . . . .
H33A H 0.185753 0.854566 0.738173 0.119 Uiso 1 1 calc R U . . .
C34A C 0.0873(7) 0.9064(7) 0.7542(4) 0.135(9) Uani 1 1 d G . . . .
H34A H 0.117089 0.944822 0.779667 0.162 Uiso 1 1 calc R U . . .
C35A C 0.0016(7) 0.9030(7) 0.7411(4) 0.144(10) Uani 1 1 d G . . . .
H35A H -0.025884 0.939209 0.757690 0.173 Uiso 1 1 calc R U . . .
C36A C -0.0429(5) 0.8456(7) 0.7030(4) 0.083(4) Uani 1 1 d G . . . .
C42A C -0.2497(5) 0.7252(6) 0.5341(3) 0.076(4) Uani 1 1 d G . . . .
H42A H -0.272424 0.699853 0.501630 0.091 Uiso 1 1 calc R U . . .
C41A C -0.2972(4) 0.7806(6) 0.5538(4) 0.092(5) Uani 1 1 d G . . . .
H41A H -0.351670 0.792299 0.534385 0.110 Uiso 1 1 calc R U . . .
C40A C -0.2632(5) 0.8185(5) 0.6023(4) 0.074(4) Uani 1 1 d G . . . .
H40A H -0.294967 0.855594 0.615457 0.089 Uiso 1 1 calc R U . . .
C39A C -0.1817(5) 0.8011(5) 0.6313(3) 0.069(3) Uani 1 1 d G . . . .
C38A C -0.1343(4) 0.7457(5) 0.6117(3) 0.057(3) Uani 1 1 d G . . . .
C43A C -0.1682(5) 0.7078(5) 0.5631(3) 0.071(3) Uani 1 1 d G . . . .
H43A H -0.136472 0.670702 0.549947 0.085 Uiso 1 1 calc R U . . .

loop_
_atom_site_aniso_label
_atom_site_aniso_U_11
_atom_site_aniso_U_22
_atom_site_aniso_U_33
_atom_site_aniso_U_23
_atom_site_aniso_U_13
_atom_site_aniso_U_12
S1 0.093(2) 0.0592(19) 0.077(2) -0.0239(17) 0.0177(19) -0.0193(18)
S2 0.0695(19) 0.091(2) 0.0598(17) 0.0071(16) 0.0348(15) 0.0160(17)
S3 0.072(2) 0.084(2) 0.078(2) 0.0140(19) 0.0021(17) 0.0282(19)
N1 0.084(7) 0.061(7) 0.062(6) -0.019(5) 0.020(5) -0.004(6)
N2 0.045(5) 0.057(5) 0.051(5) -0.011(4) 0.009(4) -0.022(4)
N3 0.049(5) 0.038(4) 0.048(5) -0.009(4) 0.006(4) 0.005(4)
N4 0.060(5) 0.046(5) 0.049(5) 0.011(4) 0.010(4) 0.015(4)
C1 0.056(6) 0.048(6) 0.051(6) -0.002(5) 0.020(5) 0.003(5)
C7 0.061(6) 0.038(5) 0.043(5) -0.009(4) 0.019(5) 0.000(4)
C6 0.043(5) 0.041(5) 0.046(5) 0.002(4) 0.009(4) 0.006(4)
C5 0.047(5) 0.039(5) 0.042(5) 0.000(4) 0.014(4) 0.004(4)
C4 0.060(6) 0.039(5) 0.053(6) -0.003(5) 0.010(5) 0.003(5)
C3 0.043(5) 0.044(5) 0.042(5) -0.009(4) 0.008(4) -0.005(4)
C2 0.054(6) 0.036(5) 0.052(6) 0.003(4) 0.014(5) -0.007(4)
C10 0.110(12) 0.105(12) 0.052(7) -0.017(7) 0.041(8) -0.024(10)
C11 0.081(9) 0.080(9) 0.052(7) -0.026(6) 0.020(6) -0.009(7)
C12 0.058(6) 0.049(6) 0.061(7) -0.020(5) 0.007(5) -0.009(5)
C13 0.048(6) 0.062(7) 0.049(6) -0.018(5) 0.013(5) -0.003(5)
C8 0.058(7) 0.077(8) 0.060(7) -0.016(6) 0.020(5) -0.024(6)
C9 0.084(10) 0.117(13) 0.073(9) -0.018(9) 0.034(8) -0.042(9)
C14 0.045(6) 0.046(6) 0.070(7) -0.003(5) 0.014(5) 0.003(5)
C15 0.049(6) 0.044(6) 0.077(8) -0.008(5) 0.013(5) -0.005(5)
C16 0.056(7) 0.056(7) 0.110(11) -0.004(7) 0.027(7) -0.013(6)
C17 0.058(7) 0.050(7) 0.144(14) 0.024(8) 0.031(8) 0.004(6)
C18 0.067(8) 0.054(7) 0.092(9) -0.006(6) 0.039(7) -0.009(6)
C19 0.062(7) 0.053(7) 0.086(8) 0.001(6) 0.040(6) 0.002(5)
C22 0.069(8) 0.068(9) 0.103(11) 0.013(8) 0.030(8) 0.018(7)
C23 0.072(8) 0.071(8) 0.073(8) 0.007(7) 0.034(7) 0.021(7)
C24 0.042(5) 0.067(7) 0.064(7) 0.007(6) 0.022(5) 0.004(5)
C25 0.043(5) 0.031(4) 0.047(5) 0.000(4) 0.006(4) 0.005(4)
C20 0.062(7) 0.064(7) 0.046(6) -0.008(5) 0.010(5) -0.006(6)
C21 0.073(8) 0.044(6) 0.062(7) 0.011(5) 0.016(6) 0.008(6)
C26 0.052(6) 0.042(5) 0.032(5) 0.002(4) 0.003(4) 0.002(4)
C27 0.055(6) 0.065(7) 0.040(5) -0.008(5) 0.011(5) 0.008(5)
C28 0.072(8) 0.070(8) 0.041(6) -0.013(5) 0.003(5) 0.000(6)
C29 0.085(9) 0.078(9) 0.051(7) -0.004(6) 0.001(6) 0.012(7)
C30 0.047(6) 0.108(12) 0.071(8) -0.016(8) 0.010(6) -0.006(7)
C31 0.050(6) 0.058(6) 0.051(6) -0.001(5) 0.012(5) -0.001(5)
C36 0.085(8) 0.047(6) 0.058(7) 0.002(5) 0.017(6) 0.013(6)
C35 0.111(13) 0.076(10) 0.079(10) 0.036(8) 0.000(9) 0.006(9)
C34 0.125(14) 0.088(11) 0.079(10) 0.017(9) 0.032(10) -0.003(11)
C33 0.103(12) 0.102(12) 0.073(9) 0.021(9) 0.018(8) -0.020(10)
C32 0.074(8) 0.052(6) 0.064(7) 0.005(6) 0.018(6) 0.005(6)
C37 0.058(6) 0.040(5) 0.053(6) 0.001(5) 0.008(5) -0.001(5)
C39 0.053(6) 0.046(6) 0.079(8) -0.008(6) -0.001(6) 0.009(5)
C40 0.051(7) 0.066(8) 0.109(11) -0.024(8) 0.013(7) 0.012(6)
C41 0.053(7) 0.071(9) 0.114(12) -0.016(8) 0.036(8) -0.004(6)
C42 0.064(8) 0.084(10) 0.081(9) -0.010(8) 0.028(7) 0.001(7)
C43 0.067(8) 0.062(7) 0.069(8) -0.011(6) 0.026(6) -0.004(6)
C38 0.053(6) 0.047(6) 0.059(7) -0.007(5) 0.007(5) 0.007(5)
S1' 0.110(3) 0.090(3) 0.089(3) 0.003(2) 0.002(2) 0.038(3)
S2' 0.075(2) 0.104(3) 0.072(2) 0.027(2) 0.0398(18) 0.013(2)
S3' 0.099(3) 0.060(2) 0.081(2) -0.0129(18) 0.002(2) -0.0217(19)
N1' 0.065(6) 0.068(7) 0.062(6) -0.003(5) 0.015(5) -0.005(5)
N2' 0.059(6) 0.044(5) 0.062(6) 0.003(4) 0.008(5) 0.006(4)
N3' 0.049(5) 0.045(5) 0.053(5) -0.007(4) 0.001(4) 0.012(4)
N4' 0.045(5) 0.048(5) 0.056(5) -0.004(4) 0.006(4) -0.007(4)
C1' 0.054(6) 0.048(6) 0.052(6) -0.008(5) 0.015(5) -0.009(5)
C2' 0.043(5) 0.048(6) 0.051(6) -0.003(5) 0.007(4) -0.005(4)
C7' 0.051(6) 0.047(6) 0.044(5) -0.011(4) 0.007(4) -0.006(5)
C6' 0.047(6) 0.047(6) 0.053(6) -0.001(5) 0.015(5) 0.005(5)
C5' 0.051(6) 0.035(5) 0.047(5) -0.006(4) 0.007(4) -0.001(4)
C4' 0.055(6) 0.042(5) 0.051(6) -0.007(5) 0.003(5) 0.007(5)
C3' 0.044(5) 0.039(5) 0.046(5) -0.001(4) 0.003(4) 0.010(4)
C12' 0.137(14) 0.062(9) 0.073(9) -0.002(7) 0.021(9) 0.005(9)
C13' 0.101(10) 0.049(7) 0.046(6) -0.004(5) 0.002(6) -0.005(7)
C8' 0.096(10) 0.071(9) 0.059(8) 0.003(6) 0.018(7) -0.002(8)
C9' 0.19(2) 0.092(12) 0.085(11) 0.007(9) 0.085(13) -0.022(13)
C10' 0.27(4) 0.070(12) 0.135(19) 0.042(13) 0.08(2) 0.019(17)
C11' 0.25(3) 0.116(17) 0.095(13) 0.047(12) 0.071(17) 0.092(19)
C14' 0.051(6) 0.036(5) 0.071(7) -0.011(5) 0.001(5) 0.004(5)
C15' 0.057(7) 0.047(6) 0.091(9) -0.010(6) -0.003(6) 0.016(5)
C16' 0.058(8) 0.060(8) 0.114(12) -0.009(8) 0.013(8) 0.012(6)
C17' 0.065(9) 0.079(10) 0.133(14) -0.028(10) 0.033(9) 0.005(8)
C18' 0.066(8) 0.072(9) 0.121(13) -0.007(9) 0.033(8) -0.024(7)
C19' 0.053(7) 0.065(8) 0.084(8) 0.008(7) 0.026(6) 0.012(6)
C22' 0.065(8) 0.079(9) 0.080(9) -0.023(8) -0.013(7) -0.005(7)
C21' 0.054(7) 0.079(9) 0.072(8) 0.006(7) -0.007(6) 0.004(6)
C20' 0.062(7) 0.043(6) 0.071(7) 0.005(5) 0.009(6) -0.001(5)
C25' 0.057(6) 0.039(5) 0.045(5) -0.006(4) 0.010(5) -0.003(4)
C24' 0.061(7) 0.060(7) 0.063(7) -0.007(6) 0.023(6) -0.011(6)
C23' 0.106(11) 0.075(9) 0.040(6) -0.006(6) 0.017(6) 0.006(8)
C27' 0.053(6) 0.051(6) 0.068(7) 0.004(5) 0.022(5) -0.005(5)
C26' 0.043(5) 0.031(4) 0.050(5) -0.001(4) 0.004(4) 0.005(4)
C31' 0.048(6) 0.049(6) 0.060(6) -0.008(5) 0.012(5) 0.002(5)
C30' 0.054(6) 0.051(7) 0.084(8) -0.001(6) 0.013(6) 0.009(5)
C29' 0.069(8) 0.050(7) 0.089(10) 0.003(7) 0.004(7) 0.009(6)
C28' 0.058(7) 0.053(7) 0.095(10) -0.009(7) 0.027(7) 0.011(6)
C37' 0.047(6) 0.044(6) 0.060(6) -0.008(5) 0.010(5) 0.003(4)
C36' 0.059(7) 0.058(7) 0.062(7) -0.013(6) 0.002(5) 0.007(6)
C35' 0.092(10) 0.092(11) 0.064(8) -0.027(8) 0.008(7) 0.025(9)
C34' 0.074(8) 0.075(8) 0.053(7) -0.008(6) 0.025(6) -0.010(7)
C33' 0.083(9) 0.109(12) 0.067(8) -0.012(8) 0.036(7) -0.030(9)
C32' 0.051(6) 0.074(8) 0.065(7) -0.009(6) 0.018(5) -0.013(6)
C40' 0.049(7) 0.063(8) 0.131(14) 0.020(9) 0.006(8) -0.009(6)
C41' 0.045(7) 0.088(10) 0.123(13) 0.036(10) 0.034(8) 0.011(7)
C42' 0.066(8) 0.080(9) 0.101(10) -0.003(8) 0.042(8) 0.011(7)
C43' 0.068(8) 0.070(8) 0.080(9) 0.003(7) 0.022(7) 0.015(7)
C38' 0.042(6) 0.048(6) 0.074(7) 0.000(5) 0.008(5) 0.002(5)
C39' 0.044(6) 0.044(6) 0.084(8) 0.009(6) 0.005(6) 0.001(5)
S1" 0.082(2) 0.094(3) 0.077(2) -0.034(2) 0.0356(18) 0.004(2)
S2" 0.0558(17) 0.084(2) 0.0649(18) -0.0118(17) 0.0109(14) 0.0048(16)
S3" 0.141(4) 0.063(2) 0.086(2) 0.0174(19) 0.058(3) -0.015(2)
N1" 0.075(7) 0.066(7) 0.073(7) 0.018(5) 0.027(6) 0.006(6)
N2" 0.058(5) 0.036(4) 0.046(4) -0.010(4) 0.020(4) 0.001(4)
N3" 0.061(5) 0.042(4) 0.050(5) 0.007(4) 0.029(4) 0.013(4)
N4" 0.063(6) 0.059(6) 0.051(5) 0.008(4) 0.029(4) 0.001(4)
C1" 0.051(6) 0.042(6) 0.056(6) 0.001(5) 0.021(5) 0.002(5)
C2" 0.052(6) 0.046(5) 0.048(5) 0.003(4) 0.022(5) -0.001(5)
C3" 0.050(5) 0.046(5) 0.040(5) 0.001(4) 0.021(4) 0.003(4)
C4" 0.054(6) 0.046(5) 0.038(5) 0.004(4) 0.020(4) 0.009(4)
C5" 0.050(5) 0.040(5) 0.038(5) 0.008(4) 0.014(4) 0.001(4)
C6" 0.061(6) 0.045(6) 0.056(6) 0.011(5) 0.035(5) 0.007(5)
C7" 0.052(6) 0.054(6) 0.038(5) 0.004(4) 0.026(4) 0.000(5)
C11" 0.117(14) 0.093(12) 0.097(12) -0.047(10) 0.021(10) 0.008(10)
C10" 0.113(13) 0.065(9) 0.085(10) -0.019(8) -0.007(9) -0.019(9)
C9" 0.076(9) 0.103(11) 0.057(7) -0.015(8) 0.013(6) -0.010(8)
C8" 0.067(8) 0.067(8) 0.057(7) -0.011(6) 0.012(6) -0.004(6)
C13" 0.069(7) 0.042(5) 0.040(5) 0.003(4) 0.016(5) 0.004(5)
C12" 0.079(8) 0.049(6) 0.053(6) -0.018(5) 0.027(6) 0.000(6)
C14" 0.058(6) 0.043(5) 0.056(6) 0.004(5) 0.030(5) 0.000(5)
C19" 0.058(6) 0.056(6) 0.052(6) -0.005(5) 0.019(5) -0.006(5)
C18" 0.052(6) 0.071(8) 0.070(8) 0.005(6) 0.024(6) 0.001(6)
C17" 0.062(7) 0.067(8) 0.097(10) 0.011(7) 0.039(7) 0.009(6)
C16" 0.066(8) 0.066(8) 0.084(9) 0.003(7) 0.030(7) 0.018(6)
C15" 0.063(7) 0.049(6) 0.070(7) -0.006(5) 0.036(6) -0.001(5)
C25" 0.068(7) 0.047(6) 0.044(5) 0.003(4) 0.025(5) -0.009(5)
C20" 0.063(7) 0.055(6) 0.064(7) -0.003(5) 0.036(6) 0.001(5)
C21" 0.073(8) 0.084(9) 0.067(8) 0.008(7) 0.044(7) -0.005(7)
C22" 0.107(11) 0.076(9) 0.048(7) 0.018(6) 0.037(7) -0.002(8)
C23" 0.094(10) 0.073(8) 0.038(6) -0.004(5) 0.018(6) -0.001(7)
C24" 0.069(7) 0.064(7) 0.052(6) -0.006(6) 0.014(6) 0.005(6)
C26" 0.055(6) 0.033(5) 0.048(5) 0.005(4) 0.027(4) 0.007(4)
C27" 0.058(6) 0.061(7) 0.053(6) 0.000(5) 0.024(5) 0.009(5)
C28" 0.074(8) 0.070(8) 0.087(9) 0.006(7) 0.035(7) 0.023(7)
C29" 0.080(9) 0.059(8) 0.099(11) 0.000(7) 0.045(8) 0.019(7)
C30" 0.088(9) 0.077(9) 0.072(8) -0.010(7) 0.044(7) 0.017(8)
C31" 0.062(6) 0.047(6) 0.060(6) 0.004(5) 0.030(5) 0.012(5)
C33" 0.055(8) 0.072(9) 0.142(15) 0.012(10) 0.012(8) -0.011(7)
C34" 0.072(10) 0.058(9) 0.20(2) -0.025(11) 0.056(12) -0.011(8)
C35" 0.084(10) 0.056(8) 0.148(15) -0.003(9) 0.075(11) -0.001(7)
C36" 0.090(9) 0.052(7) 0.102(10) -0.011(7) 0.067(8) -0.010(6)
C37" 0.052(6) 0.050(6) 0.071(7) 0.005(5) 0.036(6) 0.004(5)
C32" 0.057(7) 0.058(7) 0.103(10) 0.017(7) 0.026(7) 0.000(6)
C40" 0.125(13) 0.095(11) 0.055(8) 0.030(8) 0.050(8) 0.031(10)
C39" 0.093(9) 0.065(8) 0.067(8) 0.016(6) 0.049(7) 0.013(7)
C38" 0.061(6) 0.049(6) 0.046(5) 0.006(5) 0.025(5) -0.003(5)
C43" 0.082(9) 0.083(10) 0.061(8) 0.007(7) 0.028(7) -0.004(7)
C42" 0.087(10) 0.098(11) 0.071(9) 0.004(8) -0.001(8) -0.025(9)
C41" 0.101(11) 0.107(13) 0.056(8) 0.004(8) 0.017(8) 0.014(10)
S1A 0.131(4) 0.065(2) 0.092(3) 0.019(2) 0.056(3) -0.012(2)
S2A 0.0632(19) 0.126(3) 0.065(2) -0.026(2) 0.0211(16) -0.024(2)
S3A 0.127(4) 0.167(5) 0.084(3) 0.001(3) 0.049(3) 0.081(4)
N1A 0.080(7) 0.057(6) 0.072(7) 0.013(5) 0.029(6) 0.007(5)
N2A 0.061(6) 0.056(5) 0.058(5) 0.009(4) 0.030(5) 0.001(4)
N3A 0.066(6) 0.043(5) 0.055(5) 0.007(4) 0.037(4) 0.009(4)
N4A 0.077(6) 0.048(5) 0.063(6) 0.006(4) 0.036(5) 0.017(5)
C1A 0.062(7) 0.054(7) 0.062(7) 0.010(5) 0.030(6) 0.010(5)
C2A 0.064(7) 0.043(6) 0.063(7) 0.012(5) 0.035(5) 0.014(5)
C7A 0.063(7) 0.049(6) 0.051(6) -0.003(5) 0.025(5) 0.016(5)
C6A 0.067(7) 0.057(6) 0.046(6) 0.012(5) 0.031(5) 0.015(5)
C5A 0.055(6) 0.046(6) 0.043(5) 0.003(4) 0.018(5) 0.004(5)
C4A 0.068(7) 0.052(6) 0.058(7) 0.003(5) 0.027(6) 0.016(5)
C3A 0.067(7) 0.037(5) 0.062(6) 0.001(5) 0.034(6) -0.006(5)
C10A 0.067(8) 0.127(13) 0.049(7) 0.004(8) 0.021(6) -0.003(9)
C11A 0.099(11) 0.089(10) 0.067(8) 0.029(8) 0.039(8) 0.035(9)
C12A 0.088(9) 0.065(8) 0.055(7) 0.014(6) 0.033(6) 0.013(7)
C13A 0.069(7) 0.050(6) 0.057(6) 0.014(5) 0.033(6) 0.016(5)
C8A 0.064(7) 0.069(8) 0.062(7) 0.017(6) 0.025(6) 0.004(6)
C9A 0.071(9) 0.122(14) 0.065(8) 0.001(9) -0.002(7) -0.020(9)
C15A 0.086(9) 0.058(7) 0.085(9) -0.027(7) 0.050(8) -0.010(6)
C14A 0.058(6) 0.047(6) 0.068(7) -0.005(5) 0.035(6) 0.004(5)
C19A 0.067(8) 0.063(8) 0.090(10) -0.006(7) 0.029(7) 0.000(6)
C18A 0.069(9) 0.089(11) 0.111(12) -0.013(10) 0.017(8) 0.018(8)
C17A 0.076(8) 0.095(9) 0.119(8) -0.021(8) 0.041(6) 0.005(7)
C16A 0.082(8) 0.068(7) 0.108(7) -0.008(6) 0.055(6) -0.021(6)
C20A 0.072(8) 0.071(8) 0.057(7) -0.003(6) 0.038(6) 0.005(6)
C25A 0.056(6) 0.036(5) 0.044(5) -0.004(4) 0.022(4) -0.005(4)
C24A 0.050(6) 0.080(8) 0.055(6) 0.010(6) 0.023(5) 0.009(6)
C23A 0.059(7) 0.091(10) 0.089(10) 0.011(8) 0.037(7) 0.010(7)
C22A 0.079(9) 0.080(9) 0.083(10) 0.008(8) 0.040(8) 0.025(7)
C21A 0.117(12) 0.060(8) 0.076(9) -0.016(7) 0.064(9) 0.003(8)
C26A 0.066(7) 0.042(5) 0.053(6) 0.000(5) 0.028(5) 0.007(5)
C31A 0.069(7) 0.060(7) 0.066(7) 0.014(6) 0.034(6) 0.011(6)
C30A 0.087(10) 0.086(10) 0.092(10) 0.020(8) 0.062(9) 0.013(8)
C29A 0.094(10) 0.077(9) 0.057(7) 0.013(6) 0.044(7) 0.016(7)
C28A 0.082(8) 0.059(7) 0.048(6) 0.008(5) 0.024(6) 0.010(6)
C27A 0.071(7) 0.057(7) 0.061(7) -0.001(6) 0.032(6) 0.000(6)
C37A 0.086(9) 0.058(7) 0.062(7) 0.007(6) 0.023(7) 0.018(7)
C32A 0.081(9) 0.065(8) 0.090(10) -0.016(7) 0.012(8) 0.025(7)
C33A 0.102(12) 0.077(10) 0.105(12) -0.038(9) 0.013(9) 0.011(9)
C34A 0.18(2) 0.102(14) 0.096(13) -0.039(11) 0.001(13) 0.056(15)
C35A 0.16(2) 0.085(13) 0.148(19) -0.030(13) -0.008(16) 0.064(14)
C36A 0.114(12) 0.060(8) 0.069(8) -0.014(7) 0.023(8) 0.032(8)
C42A 0.063(8) 0.068(8) 0.102(11) 0.001(8) 0.034(7) -0.008(7)
C41A 0.065(9) 0.092(11) 0.122(14) 0.034(10) 0.035(9) 0.004(8)
C40A 0.062(8) 0.060(8) 0.109(11) 0.008(8) 0.040(8) 0.010(6)
C39A 0.077(8) 0.065(8) 0.077(8) -0.001(6) 0.043(7) 0.020(6)
C38A 0.067(7) 0.042(6) 0.070(7) 0.011(5) 0.031(6) 0.021(5)
C43A 0.074(8) 0.070(8) 0.085(9) 0.002(7) 0.048(7) -0.012(7)

loop_
_atom_type_symbol
_atom_type_description
_atom_type_scat_dispersion_real
_atom_type_scat_dispersion_imag
_atom_type_scat_source
C C 0.0033 0.0016 'International Tables Vol C Tables 4.2.6.8 and 6.1.1.4'
H H 0.0000 0.0000 'International Tables Vol C Tables 4.2.6.8 and 6.1.1.4'
N N 0.0061 0.0033 'International Tables Vol C Tables 4.2.6.8 and 6.1.1.4'
S S 0.1246 0.1234 'International Tables Vol C Tables 4.2.6.8 and 6.1.1.4'

loop_
_geom_angle_atom_site_label_1
_geom_angle_atom_site_label_2
_geom_angle_atom_site_label_3
_geom_angle
_geom_angle_site_symmetry_1
_geom_angle_site_symmetry_3
_geom_angle_publ_flag
C15 S1 C12 99.0(4) . . ?
C27 S2 C24 97.5(4) . . ?
C39 S3 C36 100.8(4) . . ?
C3 N2 C14 116.7(7) . . ?
C13 N2 C3 119.9(7) . . ?
C13 N2 C14 123.3(7) . . ?
C5 N3 C25 123.6(7) . . ?
C5 N3 C26 122.5(7) . . ?
C26 N3 C25 113.0(7) . . ?
C7 N4 C37 116.3(8) . . ?
C7 N4 C38 117.5(7) . . ?
C38 N4 C37 121.7(7) . . ?
N1 C1 C2 175.8(12) . . ?
C6 C7 N4 117.2(5) . . ?
C6 C7 C2 120.0 . . ?
C2 C7 N4 122.8(5) . . ?
C7 C6 H6 120.0 . . ?
C7 C6 C5 120.0 . . ?
C5 C6 H6 120.0 . . ?
C6 C5 N3 119.5(5) . . ?
C4 C5 N3 120.5(5) . . ?
C4 C5 C6 120.0 . . ?
C5 C4 H4 120.0 . . ?
C3 C4 C5 120.0 . . ?
C3 C4 H4 120.0 . . ?
C4 C3 N2 123.0(6) . . ?
C4 C3 C2 120.0 . . ?
C2 C3 N2 117.0(6) . . ?
C7 C2 C1 119.1(6) . . ?
C3 C2 C1 120.9(6) . . ?
C3 C2 C7 120.0 . . ?
C11 C10 H10 120.0 . . ?
C11 C10 C9 120.0 . . ?
C9 C10 H10 120.0 . . ?
C10 C11 H11 120.0 . . ?
C10 C11 C12 120.0 . . ?
C12 C11 H11 120.0 . . ?
C11 C12 S1 117.7(4) . . ?
C13 C12 S1 122.2(4) . . ?
C13 C12 C11 120.0 . . ?
C12 C13 N2 119.3(6) . . ?
C12 C13 C8 120.0 . . ?
C8 C13 N2 120.7(6) . . ?
C13 C8 H8 120.0 . . ?
C9 C8 C13 120.0 . . ?
C9 C8 H8 120.0 . . ?
C10 C9 H9 120.0 . . ?
C8 C9 C10 120.0 . . ?
C8 C9 H9 120.0 . . ?
C15 C14 N2 118.8(5) . . ?
C15 C14 C19 120.0 . . ?
C19 C14 N2 121.2(6) . . ?
C14 C15 S1 122.3(4) . . ?
C16 C15 S1 117.1(4) . . ?
C16 C15 C14 120.0 . . ?
C15 C16 H16 120.0 . . ?
C15 C16 C17 120.0 . . ?
C17 C16 H16 120.0 . . ?
C16 C17 H17 120.0 . . ?
C16 C17 C18 120.0 . . ?
C18 C17 H17 120.0 . . ?
C17 C18 H18 120.0 . . ?
C19 C18 C17 120.0 . . ?
C19 C18 H18 120.0 . . ?
C14 C19 H19 120.0 . . ?
C18 C19 C14 120.0 . . ?
C18 C19 H19 120.0 . . ?
C23 C22 H22 120.0 . . ?
C23 C22 C21 120.0 . . ?
C21 C22 H22 120.0 . . ?
C22 C23 H23 120.0 . . ?
C24 C23 C22 120.0 . . ?
C24 C23 H23 120.0 . . ?
C23 C24 S2 119.2(4) . . ?
C23 C24 C25 120.0 . . ?
C25 C24 S2 120.7(4) . . ?
C24 C25 N3 117.9(5) . . ?
C20 C25 N3 122.0(5) . . ?
C20 C25 C24 120.0 . . ?
C25 C20 H20 120.0 . . ?
C21 C20 C25 120.0 . . ?
C21 C20 H20 120.0 . . ?
C22 C21 H21 120.0 . . ?
C20 C21 C22 120.0 . . ?
C20 C21 H21 120.0 . . ?
C27 C26 N3 118.6(5) . . ?
C27 C26 C31 120.0 . . ?
C31 C26 N3 121.4(5) . . ?
C26 C27 S2 120.1(4) . . ?
C28 C27 S2 119.7(4) . . ?
C28 C27 C26 120.0 . . ?
C27 C28 H28 120.0 . . ?
C29 C28 C27 120.0 . . ?
C29 C28 H28 120.0 . . ?
C28 C29 H29 120.0 . . ?
C30 C29 C28 120.0 . . ?
C30 C29 H29 120.0 . . ?
C29 C30 H30 120.0 . . ?
C29 C30 C31 120.0 . . ?
C31 C30 H30 120.0 . . ?
C26 C31 H31 120.0 . . ?
C30 C31 C26 120.0 . . ?
C30 C31 H31 120.0 . . ?
C35 C36 S3 117.7(5) . . ?
C35 C36 C37 120.0 . . ?
C37 C36 S3 121.9(5) . . ?
C36 C35 H35 120.0 . . ?
C34 C35 C36 120.0 . . ?
C34 C35 H35 120.0 . . ?
C35 C34 H34 120.0 . . ?
C33 C34 C35 120.0 . . ?
C33 C34 H34 120.0 . . ?
C34 C33 H33 120.0 . . ?
C32 C33 C34 120.0 . . ?
C32 C33 H33 120.0 . . ?
C33 C32 H32 120.0 . . ?
C37 C32 C33 120.0 . . ?
C37 C32 H32 120.0 . . ?
C36 C37 N4 120.3(6) . . ?
C32 C37 N4 119.7(6) . . ?
C32 C37 C36 120.0 . . ?
C40 C39 S3 117.0(5) . . ?
C40 C39 C38 120.0 . . ?
C38 C39 S3 122.9(5) . . ?
C39 C40 H40 120.0 . . ?
C41 C40 C39 120.0 . . ?
C41 C40 H40 120.0 . . ?
C40 C41 H41 120.0 . . ?
C40 C41 C42 120.0 . . ?
C42 C41 H41 120.0 . . ?
C41 C42 H42 120.0 . . ?
C41 C42 C43 120.0 . . ?
C43 C42 H42 120.0 . . ?
C42 C43 H43 120.0 . . ?
C38 C43 C42 120.0 . . ?
C38 C43 H43 120.0 . . ?
C39 C38 N4 119.9(6) . . ?
C43 C38 N4 120.1(6) . . ?
C43 C38 C39 120.0 . . ?
C12' S1' C15' 99.8(5) . . ?
C27' S2' C24' 98.9(4) . . ?
C36' S3' C39' 100.6(4) . . ?
C13' N2' C3' 114.8(8) . . ?
C14' N2' C3' 116.4(8) . . ?
C14' N2' C13' 122.6(8) . . ?
C5' N3' C25' 121.8(7) . . ?
C5' N3' C26' 122.8(7) . . ?
C26' N3' C25' 112.1(7) . . ?
C7' N4' C38' 116.6(8) . . ?
C37' N4' C7' 120.1(8) . . ?
C37' N4' C38' 122.9(7) . . ?
N1' C1' C2' 178.8(12) . . ?
C7' C2' C1' 119.9(6) . . ?
C7' C2' C3' 120.0 . . ?
C3' C2' C1' 120.1(6) . . ?
C2' C7' N4' 117.4(5) . . ?
C6' C7' N4' 122.6(5) . . ?
C6' C7' C2' 120.0 . . ?
C7' C6' H6' 120.0 . . ?
C5' C6' C7' 120.0 . . ?
C5' C6' H6' 120.0 . . ?
C6' C5' N3' 120.0(5) . . ?
C6' C5' C4' 120.0 . . ?
C4' C5' N3' 119.9(5) . . ?
C5' C4' H4' 120.0 . . ?
C5' C4' C3' 120.0 . . ?
C3' C4' H4' 120.0 . . ?
C2' C3' N2' 120.1(5) . . ?
C4' C3' N2' 119.9(5) . . ?
C4' C3' C2' 120.0 . . ?
C13' C12' S1' 123.8(7) . . ?
C13' C12' C11' 120.0 . . ?
C11' C12' S1' 115.9(7) . . ?
C12' C13' N2' 120.2(8) . . ?
C12' C13' C8' 120.0 . . ?
C8' C13' N2' 119.8(8) . . ?
C13' C8' H8' 120.0 . . ?
C9' C8' C13' 120.0 . . ?
C9' C8' H8' 120.0 . . ?
C8' C9' H9' 120.0 . . ?
C8' C9' C10' 120.0 . . ?
C10' C9' H9' 120.0 . . ?
C9' C10' H10' 120.0 . . ?
C9' C10' C11' 120.0 . . ?
C11' C10' H10' 120.0 . . ?
C12' C11' H11' 120.0 . . ?
C10' C11' C12' 120.0 . . ?
C10' C11' H11' 120.0 . . ?
C15' C14' N2' 120.7(6) . . ?
C15' C14' C19' 120.0 . . ?
C19' C14' N2' 119.3(6) . . ?
C14' C15' S1' 123.8(5) . . ?
C14' C15' C16' 120.0 . . ?
C16' C15' S1' 116.2(5) . . ?
C15' C16' H16' 120.0 . . ?
C15' C16' C17' 120.0 . . ?
C17' C16' H16' 120.0 . . ?
C16' C17' H17' 120.0 . . ?
C18' C17' C16' 120.0 . . ?
C18' C17' H17' 120.0 . . ?
C17' C18' H18' 120.0 . . ?
C17' C18' C19' 120.0 . . ?
C19' C18' H18' 120.0 . . ?
C14' C19' H19' 120.0 . . ?
C18' C19' C14' 120.0 . . ?
C18' C19' H19' 120.0 . . ?
C21' C22' H22' 120.0 . . ?
C21' C22' C23' 120.0 . . ?
C23' C22' H22' 120.0 . . ?
C22' C21' H21' 120.0 . . ?
C22' C21' C20' 120.0 . . ?
C20' C21' H21' 120.0 . . ?
C21' C20' H20' 120.0 . . ?
C25' C20' C21' 120.0 . . ?
C25' C20' H20' 120.0 . . ?
C20' C25' N3' 121.5(6) . . ?
C20' C25' C24' 120.0 . . ?
C24' C25' N3' 118.5(6) . . ?
C25' C24' S2' 120.2(4) . . ?
C23' C24' S2' 119.5(4) . . ?
C23' C24' C25' 120.0 . . ?
C22' C23' H23' 120.0 . . ?
C24' C23' C22' 120.0 . . ?
C24' C23' H23' 120.0 . . ?
C26' C27' S2' 119.4(4) . . ?
C26' C27' C28' 120.0 . . ?
C28' C27' S2' 120.3(4) . . ?
C27' C26' N3' 119.6(6) . . ?
C31' C26' N3' 120.4(6) . . ?
C31' C26' C27' 120.0 . . ?
C26' C31' H31' 120.0 . . ?
C26' C31' C30' 120.0 . . ?
C30' C31' H31' 120.0 . . ?
C31' C30' H30' 120.0 . . ?
C31' C30' C29' 120.0 . . ?
C29' C30' H30' 120.0 . . ?
C30' C29' H29' 120.0 . . ?
C30' C29' C28' 120.0 . . ?
C28' C29' H29' 120.0 . . ?
C27' C28' H28' 120.0 . . ?
C29' C28' C27' 120.0 . . ?
C29' C28' H28' 120.0 . . ?
C36' C37' N4' 119.0(6) . . ?
C36' C37' C32' 120.0 . . ?
C32' C37' N4' 121.0(6) . . ?
C37' C36' S3' 123.2(5) . . ?
C35' C36' S3' 116.6(5) . . ?
C35' C36' C37' 120.0 . . ?
C36' C35' H35' 120.0 . . ?
C36' C35' C34' 120.0 . . ?
C34' C35' H35' 120.0 . . ?
C35' C34' H34' 120.0 . . ?
C33' C34' C35' 120.0 . . ?
C33' C34' H34' 120.0 . . ?
C34' C33' H33' 120.0 . . ?
C32' C33' C34' 120.0 . . ?
C32' C33' H33' 120.0 . . ?
C37' C32' H32' 120.0 . . ?
C33' C32' C37' 120.0 . . ?
C33' C32' H32' 120.0 . . ?
C41' C40' H40' 120.0 . . ?
C41' C40' C39' 120.0 . . ?
C39' C40' H40' 120.0 . . ?
C40' C41' H41' 120.0 . . ?
C42' C41' C40' 120.0 . . ?
C42' C41' H41' 120.0 . . ?
C41' C42' H42' 120.0 . . ?
C41' C42' C43' 120.0 . . ?
C43' C42' H42' 120.0 . . ?
C42' C43' H43' 120.0 . . ?
C38' C43' C42' 120.0 . . ?
C38' C43' H43' 120.0 . . ?
C43' C38' N4' 120.1(6) . . ?
C43' C38' C39' 120.0 . . ?
C39' C38' N4' 119.9(6) . . ?
C40' C39' S3' 118.6(5) . . ?
C38' C39' S3' 121.1(5) . . ?
C38' C39' C40' 120.0 . . ?
C12" S1" C15" 100.4(4) . . ?
C24" S2" C27" 98.2(4) . . ?
C39" S3" C36" 100.5(4) . . ?
C3" N2" C14" 117.4(7) . . ?
C13" N2" C3" 117.2(7) . . ?
C13" N2" C14" 121.9(7) . . ?
C5" N3" C26" 122.4(7) . . ?
C25" N3" C5" 122.6(7) . . ?
C25" N3" C26" 113.5(7) . . ?
C7" N4" C38" 118.7(8) . . ?
C37" N4" C7" 118.9(8) . . ?
C37" N4" C38" 122.2(7) . . ?
N1" C1" C2" 177.9(13) . . ?
C3" C2" C1" 119.6(6) . . ?
C3" C2" C7" 120.0 . . ?
C7" C2" C1" 120.3(6) . . ?
C2" C3" N2" 120.9(5) . . ?
C4" C3" N2" 119.1(5) . . ?
C4" C3" C2" 120.0 . . ?
C3" C4" H4" 120.0 . . ?
C5" C4" C3" 120.0 . . ?
C5" C4" H4" 120.0 . . ?
C4" C5" N3" 118.6(5) . . ?
C4" C5" C6" 120.0 . . ?
C6" C5" N3" 121.3(5) . . ?
C5" C6" H6" 120.0 . . ?
C7" C6" C5" 120.0 . . ?
C7" C6" H6" 120.0 . . ?
C2" C7" N4" 118.0(5) . . ?
C6" C7" N4" 121.8(5) . . ?
C6" C7" C2" 120.0 . . ?
C10" C11" H11" 120.0 . . ?
C10" C11" C12" 120.0 . . ?
C12" C11" H11" 120.0 . . ?
C11" C10" H10" 120.0 . . ?
C9" C10" C11" 120.0 . . ?
C9" C10" H10" 120.0 . . ?
C10" C9" H9" 120.0 . . ?
C10" C9" C8" 120.0 . . ?
C8" C9" H9" 120.0 . . ?
C9" C8" H8" 120.0 . . ?
C9" C8" C13" 120.0 . . ?
C13" C8" H8" 120.0 . . ?
C8" C13" N2" 119.9(6) . . ?
C8" C13" C12" 120.0 . . ?
C12" C13" N2" 120.0(6) . . ?
C11" C12" S1" 116.9(5) . . ?
C13" C12" S1" 122.9(5) . . ?
C13" C12" C11" 120.0 . . ?
C19" C14" N2" 119.5(5) . . ?
C19" C14" C15" 120.0 . . ?
C15" C14" N2" 120.5(5) . . ?
C14" C19" H19" 120.0 . . ?
C18" C19" C14" 120.0 . . ?
C18" C19" H19" 120.0 . . ?
C19" C18" H18" 120.0 . . ?
C19" C18" C17" 120.0 . . ?
C17" C18" H18" 120.0 . . ?
C18" C17" H17" 120.0 . . ?
C16" C17" C18" 120.0 . . ?
C16" C17" H17" 120.0 . . ?
C17" C16" H16" 120.0 . . ?
C15" C16" C17" 120.0 . . ?
C15" C16" H16" 120.0 . . ?
C14" C15" S1" 121.6(4) . . ?
C16" C15" S1" 118.0(4) . . ?
C16" C15" C14" 120.0 . . ?
C20" C25" N3" 122.0(6) . . ?
C20" C25" C24" 120.0 . . ?
C24" C25" N3" 118.0(6) . . ?
C25" C20" H20" 120.0 . . ?
C21" C20" C25" 120.0 . . ?
C21" C20" H20" 120.0 . . ?
C20" C21" H21" 120.0 . . ?
C20" C21" C22" 120.0 . . ?
C22" C21" H21" 120.0 . . ?
C21" C22" H22" 120.0 . . ?
C23" C22" C21" 120.0 . . ?
C23" C22" H22" 120.0 . . ?
C22" C23" H23" 120.0 . . ?
C24" C23" C22" 120.0 . . ?
C24" C23" H23" 120.0 . . ?
C25" C24" S2" 119.3(4) . . ?
C23" C24" S2" 120.5(4) . . ?
C23" C24" C25" 120.0 . . ?
C27" C26" N3" 117.7(6) . . ?
C27" C26" C31" 120.0 . . ?
C31" C26" N3" 122.3(6) . . ?
C26" C27" S2" 119.5(4) . . ?
C26" C27" C28" 120.0 . . ?
C28" C27" S2" 120.4(4) . . ?
C27" C28" H28" 120.0 . . ?
C29" C28" C27" 120.0 . . ?
C29" C28" H28" 120.0 . . ?
C28" C29" H29" 120.0 . . ?
C28" C29" C30" 120.0 . . ?
C30" C29" H29" 120.0 . . ?
C29" C30" H30" 120.0 . . ?
C31" C30" C29" 120.0 . . ?
C31" C30" H30" 120.0 . . ?
C26" C31" H31" 120.0 . . ?
C30" C31" C26" 120.0 . . ?
C30" C31" H31" 120.0 . . ?
C34" C33" H33" 120.0 . . ?
C34" C33" C32" 120.0 . . ?
C32" C33" H33" 120.0 . . ?
C33" C34" H34" 120.0 . . ?
C33" C34" C35" 120.0 . . ?
C35" C34" H34" 120.0 . . ?
C34" C35" H35" 120.0 . . ?
C36" C35" C34" 120.0 . . ?
C36" C35" H35" 120.0 . . ?
C35" C36" S3" 117.3(5) . . ?
C35" C36" C37" 120.0 . . ?
C37" C36" S3" 122.2(5) . . ?
C36" C37" N4" 120.4(6) . . ?
C36" C37" C32" 120.0 . . ?
C32" C37" N4" 119.6(6) . . ?
C33" C32" H32" 120.0 . . ?
C37" C32" C33" 120.0 . . ?
C37" C32" H32" 120.0 . . ?
C39" C40" H40" 120.0 . . ?
C39" C40" C41" 120.0 . . ?
C41" C40" H40" 120.0 . . ?
C40" C39" S3" 117.9(5) . . ?
C40" C39" C38" 120.0 . . ?
C38" C39" S3" 121.8(5) . . ?
C39" C38" N4" 120.0(6) . . ?
C43" C38" N4" 120.0(6) . . ?
C43" C38" C39" 120.0 . . ?
C38" C43" H43" 120.0 . . ?
C42" C43" C38" 120.0 . . ?
C42" C43" H43" 120.0 . . ?
C43" C42" H42" 120.0 . . ?
C43" C42" C41" 120.0 . . ?
C41" C42" H42" 120.0 . . ?
C40" C41" H41" 120.0 . . ?
C42" C41" C40" 120.0 . . ?
C42" C41" H41" 120.0 . . ?
C15A S1A C12A 99.3(4) . . ?
C27A S2A C24A 97.7(4) . . ?
C36A S3A C39A 99.3(5) . . ?
C13A N2A C3A 118.9(8) . . ?
C13A N2A C14A 123.3(8) . . ?
C14A N2A C3A 117.4(8) . . ?
C5A N3A C25A 122.7(7) . . ?
C5A N3A C26A 120.6(7) . . ?
C25A N3A C26A 111.6(7) . . ?
C7A N4A C38A 116.5(8) . . ?
C37A N4A C7A 116.4(9) . . ?
C37A N4A C38A 121.9(8) . . ?
N1A C1A C2A 178.1(15) . . ?
C7A C2A C1A 121.0(6) . . ?
C7A C2A C3A 120.0 . . ?
C3A C2A C1A 118.9(6) . . ?
C2A C7A N4A 121.4(6) . . ?
C6A C7A N4A 118.6(6) . . ?
C6A C7A C2A 120.0 . . ?
C7A C6A H6A 120.0 . . ?
C5A C6A C7A 120.0 . . ?
C5A C6A H6A 120.0 . . ?
C6A C5A N3A 120.1(5) . . ?
C6A C5A C4A 120.0 . . ?
C4A C5A N3A 119.9(5) . . ?
C5A C4A H4A 120.0 . . ?
C3A C4A C5A 120.0 . . ?
C3A C4A H4A 120.0 . . ?
C2A C3A N2A 118.2(6) . . ?
C4A C3A N2A 121.8(5) . . ?
C4A C3A C2A 120.0 . . ?
C11A C10A H10A 120.0 . . ?
C11A C10A C9A 120.0 . . ?
C9A C10A H10A 120.0 . . ?
C10A C11A H11A 120.0 . . ?
C12A C11A C10A 120.0 . . ?
C12A C11A H11A 120.0 . . ?
C11A C12A S1A 117.5(5) . . ?
C13A C12A S1A 122.2(5) . . ?
C13A C12A C11A 120.0 . . ?
C12A C13A N2A 118.9(6) . . ?
C12A C13A C8A 120.0 . . ?
C8A C13A N2A 120.9(6) . . ?
C13A C8A H8A 120.0 . . ?
C9A C8A C13A 120.0 . . ?
C9A C8A H8A 120.0 . . ?
C10A C9A H9A 120.0 . . ?
C8A C9A C10A 120.0 . . ?
C8A C9A H9A 120.0 . . ?
C14A C15A S1A 122.1(5) . . ?
C14A C15A C16A 120.0 . . ?
C16A C15A S1A 117.6(5) . . ?
C15A C14A N2A 119.0(6) . . ?
C15A C14A C19A 120.0 . . ?
C19A C14A N2A 121.0(6) . . ?
C14A C19A H19A 120.0 . . ?
C18A C19A C14A 120.0 . . ?
C18A C19A H19A 120.0 . . ?
C19A C18A H18A 120.0 . . ?
C17A C18A C19A 120.0 . . ?
C17A C18A H18A 120.0 . . ?
C18A C17A H17A 120.0 . . ?
C16A C17A C18A 120.0 . . ?
C16A C17A H17A 120.0 . . ?
C15A C16A H16A 120.0 . . ?
C17A C16A C15A 120.0 . . ?
C17A C16A H16A 120.0 . . ?
C25A C20A H20A 120.0 . . ?
C25A C20A C21A 120.0 . . ?
C21A C20A H20A 120.0 . . ?
C20A C25A N3A 121.4(6) . . ?
C20A C25A C24A 120.0 . . ?
C24A C25A N3A 118.6(6) . . ?
C25A C24A S2A 119.0(4) . . ?
C23A C24A S2A 120.8(4) . . ?
C23A C24A C25A 120.0 . . ?
C24A C23A H23A 120.0 . . ?
C24A C23A C22A 120.0 . . ?
C22A C23A H23A 120.0 . . ?
C23A C22A H22A 120.0 . . ?
C21A C22A C23A 120.0 . . ?
C21A C22A H22A 120.0 . . ?
C20A C21A H21A 120.0 . . ?
C22A C21A C20A 120.0 . . ?
C22A C21A H21A 120.0 . . ?
C31A C26A N3A 121.1(6) . . ?
C31A C26A C27A 120.0 . . ?
C27A C26A N3A 118.9(6) . . ?
C26A C31A H31A 120.0 . . ?
C30A C31A C26A 120.0 . . ?
C30A C31A H31A 120.0 . . ?
C31A C30A H30A 120.0 . . ?
C31A C30A C29A 120.0 . . ?
C29A C30A H30A 120.0 . . ?
C30A C29A H29A 120.0 . . ?
C30A C29A C28A 120.0 . . ?
C28A C29A H29A 120.0 . . ?
C29A C28A H28A 120.0 . . ?
C27A C28A C29A 120.0 . . ?
C27A C28A H28A 120.0 . . ?
C26A C27A S2A 118.3(4) . . ?
C28A C27A S2A 121.4(4) . . ?
C28A C27A C26A 120.0 . . ?
C32A C37A N4A 121.8(7) . . ?
C32A C37A C36A 120.0 . . ?
C36A C37A N4A 118.1(7) . . ?
C37A C32A H32A 120.0 . . ?
C37A C32A C33A 120.0 . . ?
C33A C32A H32A 120.0 . . ?
C32A C33A H33A 120.0 . . ?
C32A C33A C34A 120.0 . . ?
C34A C33A H33A 120.0 . . ?
C33A C34A H34A 120.0 . . ?
C35A C34A C33A 120.0 . . ?
C35A C34A H34A 120.0 . . ?
C34A C35A H35A 120.0 . . ?
C36A C35A C34A 120.0 . . ?
C36A C35A H35A 120.0 . . ?
C37A C36A S3A 125.1(6) . . ?
C35A C36A S3A 114.8(6) . . ?
C35A C36A C37A 120.0 . . ?
C41A C42A H42A 120.0 . . ?
C41A C42A C43A 120.0 . . ?
C43A C42A H42A 120.0 . . ?
C42A C41A H41A 120.0 . . ?
C42A C41A C40A 120.0 . . ?
C40A C41A H41A 120.0 . . ?
C41A C40A H40A 120.0 . . ?
C39A C40A C41A 120.0 . . ?
C39A C40A H40A 120.0 . . ?
C40A C39A S3A 116.7(5) . . ?
C40A C39A C38A 120.0 . . ?
C38A C39A S3A 123.0(5) . . ?
C39A C38A N4A 119.3(6) . . ?
C43A C38A N4A 120.7(6) . . ?
C43A C38A C39A 120.0 . . ?
C42A C43A H43A 120.0 . . ?
C38A C43A C42A 120.0 . . ?
C38A C43A H43A 120.0 . . ?

loop_
_geom_bond_atom_site_label_1
_geom_bond_atom_site_label_2
_geom_bond_distance
_geom_bond_site_symmetry_2
_geom_bond_publ_flag
S1 C12 1.763(7) . ?
S1 C15 1.757(7) . ?
S2 C24 1.743(6) . ?
S2 C27 1.741(6) . ?
S3 C36 1.758(8) . ?
S3 C39 1.749(8) . ?
N1 C1 1.164(14) . ?
N2 C3 1.435(9) . ?
N2 C13 1.418(10) . ?
N2 C14 1.441(10) . ?
N3 C5 1.412(9) . ?
N3 C25 1.426(9) . ?
N3 C26 1.420(9) . ?
N4 C7 1.417(9) . ?
N4 C37 1.462(11) . ?
N4 C38 1.436(11) . ?
C1 C2 1.442(11) . ?
C7 C6 1.3900 . ?
C7 C2 1.3900 . ?
C6 H6 0.9300 . ?
C6 C5 1.3900 . ?
C5 C4 1.3900 . ?
C4 H4 0.9300 . ?
C4 C3 1.3900 . ?
C3 C2 1.3900 . ?
C10 H10 0.9300 . ?
C10 C11 1.3900 . ?
C10 C9 1.3900 . ?
C11 H11 0.9300 . ?
C11 C12 1.3900 . ?
C12 C13 1.3900 . ?
C13 C8 1.3900 . ?
C8 H8 0.9300 . ?
C8 C9 1.3900 . ?
C9 H9 0.9300 . ?
C14 C15 1.3900 . ?
C14 C19 1.3900 . ?
C15 C16 1.3900 . ?
C16 H16 0.9300 . ?
C16 C17 1.3900 . ?
C17 H17 0.9300 . ?
C17 C18 1.3900 . ?
C18 H18 0.9300 . ?
C18 C19 1.3900 . ?
C19 H19 0.9300 . ?
C22 H22 0.9300 . ?
C22 C23 1.3900 . ?
C22 C21 1.3900 . ?
C23 H23 0.9300 . ?
C23 C24 1.3900 . ?
C24 C25 1.3900 . ?
C25 C20 1.3900 . ?
C20 H20 0.9300 . ?
C20 C21 1.3900 . ?
C21 H21 0.9300 . ?
C26 C27 1.3900 . ?
C26 C31 1.3900 . ?
C27 C28 1.3900 . ?
C28 H28 0.9300 . ?
C28 C29 1.3900 . ?
C29 H29 0.9300 . ?
C29 C30 1.3900 . ?
C30 H30 0.9300 . ?
C30 C31 1.3900 . ?
C31 H31 0.9300 . ?
C36 C35 1.3900 . ?
C36 C37 1.3900 . ?
C35 H35 0.9300 . ?
C35 C34 1.3900 . ?
C34 H34 0.9300 . ?
C34 C33 1.3900 . ?
C33 H33 0.9300 . ?
C33 C32 1.3900 . ?
C32 H32 0.9300 . ?
C32 C37 1.3900 . ?
C39 C40 1.3900 . ?
C39 C38 1.3900 . ?
C40 H40 0.9300 . ?
C40 C41 1.3900 . ?
C41 H41 0.9300 . ?
C41 C42 1.3900 . ?
C42 H42 0.9300 . ?
C42 C43 1.3900 . ?
C43 H43 0.9300 . ?
C43 C38 1.3900 . ?
S1' C12' 1.753(11) . ?
S1' C15' 1.754(9) . ?
S2' C24' 1.752(7) . ?
S2' C27' 1.752(6) . ?
S3' C36' 1.725(7) . ?
S3' C39' 1.762(8) . ?
N1' C1' 1.167(14) . ?
N2' C3' 1.446(10) . ?
N2' C13' 1.435(12) . ?
N2' C14' 1.424(12) . ?
N3' C5' 1.402(10) . ?
N3' C25' 1.435(10) . ?
N3' C26' 1.422(9) . ?
N4' C7' 1.424(9) . ?
N4' C37' 1.416(11) . ?
N4' C38' 1.444(11) . ?
C1' C2' 1.441(11) . ?
C2' C7' 1.3900 . ?
C2' C3' 1.3900 . ?
C7' C6' 1.3900 . ?
C6' H6' 0.9300 . ?
C6' C5' 1.3900 . ?
C5' C4' 1.3900 . ?
C4' H4' 0.9300 . ?
C4' C3' 1.3900 . ?
C12' C13' 1.3900 . ?
C12' C11' 1.3900 . ?
C13' C8' 1.3900 . ?
C8' H8' 0.9300 . ?
C8' C9' 1.3900 . ?
C9' H9' 0.9300 . ?
C9' C10' 1.3900 . ?
C10' H10' 0.9300 . ?
C10' C11' 1.3900 . ?
C11' H11' 0.9300 . ?
C14' C15' 1.3900 . ?
C14' C19' 1.3900 . ?
C15' C16' 1.3900 . ?
C16' H16' 0.9300 . ?
C16' C17' 1.3900 . ?
C17' H17' 0.9300 . ?
C17' C18' 1.3900 . ?
C18' H18' 0.9300 . ?
C18' C19' 1.3900 . ?
C19' H19' 0.9300 . ?
C22' H22' 0.9300 . ?
C22' C21' 1.3900 . ?
C22' C23' 1.3900 . ?
C21' H21' 0.9300 . ?
C21' C20' 1.3900 . ?
C20' H20' 0.9300 . ?
C20' C25' 1.3900 . ?
C25' C24' 1.3900 . ?
C24' C23' 1.3900 . ?
C23' H23' 0.9300 . ?
C27' C26' 1.3900 . ?
C27' C28' 1.3900 . ?
C26' C31' 1.3900 . ?
C31' H31' 0.9300 . ?
C31' C30' 1.3900 . ?
C30' H30' 0.9300 . ?
C30' C29' 1.3900 . ?
C29' H29' 0.9300 . ?
C29' C28' 1.3900 . ?
C28' H28' 0.9300 . ?
C37' C36' 1.3900 . ?
C37' C32' 1.3900 . ?
C36' C35' 1.3900 . ?
C35' H35' 0.9300 . ?
C35' C34' 1.3900 . ?
C34' H34' 0.9300 . ?
C34' C33' 1.3900 . ?
C33' H33' 0.9300 . ?
C33' C32' 1.3900 . ?
C32' H32' 0.9300 . ?
C40' H40' 0.9300 . ?
C40' C41' 1.3900 . ?
C40' C39' 1.3900 . ?
C41' H41' 0.9300 . ?
C41' C42' 1.3900 . ?
C42' H42' 0.9300 . ?
C42' C43' 1.3900 . ?
C43' H43' 0.9300 . ?
C43' C38' 1.3900 . ?
C38' C39' 1.3900 . ?
S1" C12" 1.744(8) . ?
S1" C15" 1.745(6) . ?
S2" C24" 1.747(7) . ?
S2" C27" 1.750(6) . ?
S3" C36" 1.753(9) . ?
S3" C39" 1.745(8) . ?
N1" C1" 1.164(14) . ?
N2" C3" 1.429(9) . ?
N2" C13" 1.416(10) . ?
N2" C14" 1.450(10) . ?
N3" C5" 1.424(9) . ?
N3" C25" 1.412(9) . ?
N3" C26" 1.424(9) . ?
N4" C7" 1.417(9) . ?
N4" C37" 1.409(11) . ?
N4" C38" 1.466(11) . ?
C1" C2" 1.442(10) . ?
C2" C3" 1.3900 . ?
C2" C7" 1.3900 . ?
C3" C4" 1.3900 . ?
C4" H4" 0.9300 . ?
C4" C5" 1.3900 . ?
C5" C6" 1.3900 . ?
C6" H6" 0.9300 . ?
C6" C7" 1.3900 . ?
C11" H11" 0.9300 . ?
C11" C10" 1.3900 . ?
C11" C12" 1.3900 . ?
C10" H10" 0.9300 . ?
C10" C9" 1.3900 . ?
C9" H9" 0.9300 . ?
C9" C8" 1.3900 . ?
C8" H8" 0.9300 . ?
C8" C13" 1.3900 . ?
C13" C12" 1.3900 . ?
C14" C19" 1.3900 . ?
C14" C15" 1.3900 . ?
C19" H19" 0.9300 . ?
C19" C18" 1.3900 . ?
C18" H18" 0.9300 . ?
C18" C17" 1.3900 . ?
C17" H17" 0.9300 . ?
C17" C16" 1.3900 . ?
C16" H16" 0.9300 . ?
C16" C15" 1.3900 . ?
C25" C20" 1.3900 . ?
C25" C24" 1.3900 . ?
C20" H20" 0.9300 . ?
C20" C21" 1.3900 . ?
C21" H21" 0.9300 . ?
C21" C22" 1.3900 . ?
C22" H22" 0.9300 . ?
C22" C23" 1.3900 . ?
C23" H23" 0.9300 . ?
C23" C24" 1.3900 . ?
C26" C27" 1.3900 . ?
C26" C31" 1.3900 . ?
C27" C28" 1.3900 . ?
C28" H28" 0.9300 . ?
C28" C29" 1.3900 . ?
C29" H29" 0.9300 . ?
C29" C30" 1.3900 . ?
C30" H30" 0.9300 . ?
C30" C31" 1.3900 . ?
C31" H31" 0.9300 . ?
C33" H33" 0.9300 . ?
C33" C34" 1.3900 . ?
C33" C32" 1.3900 . ?
C34" H34" 0.9300 . ?
C34" C35" 1.3900 . ?
C35" H35" 0.9300 . ?
C35" C36" 1.3900 . ?
C36" C37" 1.3900 . ?
C37" C32" 1.3900 . ?
C32" H32" 0.9300 . ?
C40" H40" 0.9300 . ?
C40" C39" 1.3900 . ?
C40" C41" 1.3900 . ?
C39" C38" 1.3900 . ?
C38" C43" 1.3900 . ?
C43" H43" 0.9300 . ?
C43" C42" 1.3900 . ?
C42" H42" 0.9300 . ?
C42" C41" 1.3900 . ?
C41" H41" 0.9300 . ?
S1A C12A 1.739(8) . ?
S1A C15A 1.736(8) . ?
S2A C24A 1.762(7) . ?
S2A C27A 1.759(7) . ?
S3A C36A 1.722(10) . ?
S3A C39A 1.742(8) . ?
N1A C1A 1.148(14) . ?
N2A C3A 1.449(10) . ?
N2A C13A 1.401(11) . ?
N2A C14A 1.425(11) . ?
N3A C5A 1.405(9) . ?
N3A C25A 1.410(10) . ?
N3A C26A 1.439(9) . ?
N4A C7A 1.433(10) . ?
N4A C37A 1.429(13) . ?
N4A C38A 1.442(12) . ?
C1A C2A 1.455(11) . ?
C2A C7A 1.3900 . ?
C2A C3A 1.3900 . ?
C7A C6A 1.3900 . ?
C6A H6A 0.9300 . ?
C6A C5A 1.3900 . ?
C5A C4A 1.3900 . ?
C4A H4A 0.9300 . ?
C4A C3A 1.3900 . ?
C10A H10A 0.9300 . ?
C10A C11A 1.3900 . ?
C10A C9A 1.3900 . ?
C11A H11A 0.9300 . ?
C11A C12A 1.3900 . ?
C12A C13A 1.3900 . ?
C13A C8A 1.3900 . ?
C8A H8A 0.9300 . ?
C8A C9A 1.3900 . ?
C9A H9A 0.9300 . ?
C15A C14A 1.3900 . ?
C15A C16A 1.3900 . ?
C14A C19A 1.3900 . ?
C19A H19A 0.9300 . ?
C19A C18A 1.3900 . ?
C18A H18A 0.9300 . ?
C18A C17A 1.3900 . ?
C17A H17A 0.9300 . ?
C17A C16A 1.3900 . ?
C16A H16A 0.9300 . ?
C20A H20A 0.9300 . ?
C20A C25A 1.3900 . ?
C20A C21A 1.3900 . ?
C25A C24A 1.3900 . ?
C24A C23A 1.3900 . ?
C23A H23A 0.9300 . ?
C23A C22A 1.3900 . ?
C22A H22A 0.9300 . ?
C22A C21A 1.3900 . ?
C21A H21A 0.9300 . ?
C26A C31A 1.3900 . ?
C26A C27A 1.3900 . ?
C31A H31A 0.9300 . ?
C31A C30A 1.3900 . ?
C30A H30A 0.9300 . ?
C30A C29A 1.3900 . ?
C29A H29A 0.9300 . ?
C29A C28A 1.3900 . ?
C28A H28A 0.9300 . ?
C28A C27A 1.3900 . ?
C37A C32A 1.3900 . ?
C37A C36A 1.3900 . ?
C32A H32A 0.9300 . ?
C32A C33A 1.3900 . ?
C33A H33A 0.9300 . ?
C33A C34A 1.3900 . ?
C34A H34A 0.9300 . ?
C34A C35A 1.3900 . ?
C35A H35A 0.9300 . ?
C35A C36A 1.3900 . ?
C42A H42A 0.9300 . ?
C42A C41A 1.3900 . ?
C42A C43A 1.3900 . ?
C41A H41A 0.9300 . ?
C41A C40A 1.3900 . ?
C40A H40A 0.9300 . ?
C40A C39A 1.3900 . ?
C39A C38A 1.3900 . ?
C38A C43A 1.3900 . ?
C43A H43A 0.9300 . ?

loop_
_geom_torsion_atom_site_label_1
_geom_torsion_atom_site_label_2
_geom_torsion_atom_site_label_3
_geom_torsion_atom_site_label_4
_geom_torsion
_geom_torsion_site_symmetry_1
_geom_torsion_site_symmetry_2
_geom_torsion_site_symmetry_3
_geom_torsion_site_symmetry_4
_geom_torsion_publ_flag
S1 C12 C13 N2 7.7(9) . . . . ?
S1 C12 C13 C8 -174.9(7) . . . . ?
S1 C15 C16 C17 -171.5(6) . . . . ?
S2 C24 C25 N3 -0.6(8) . . . . ?
S2 C24 C25 C20 176.3(6) . . . . ?
S2 C27 C28 C29 174.8(7) . . . . ?
S3 C36 C35 C34 -172.9(7) . . . . ?
S3 C36 C37 N4 -4.5(9) . . . . ?
S3 C36 C37 C32 172.6(7) . . . . ?
S3 C39 C40 C41 176.3(6) . . . . ?
S3 C39 C38 N4 5.4(8) . . . . ?
S3 C39 C38 C43 -176.1(7) . . . . ?
N2 C3 C2 C1 2.5(8) . . . . ?
N2 C3 C2 C7 -179.9(7) . . . . ?
N2 C13 C8 C9 177.3(9) . . . . ?
N2 C14 C15 S1 -8.0(8) . . . . ?
N2 C14 C15 C16 -179.0(8) . . . . ?
N2 C14 C19 C18 179.0(8) . . . . ?
N3 C5 C4 C3 178.1(7) . . . . ?
N3 C25 C20 C21 176.8(8) . . . . ?
N3 C26 C27 S2 6.5(8) . . . . ?
N3 C26 C27 C28 -178.7(8) . . . . ?
N3 C26 C31 C30 178.7(8) . . . . ?
N4 C7 C6 C5 -178.4(7) . . . . ?
N4 C7 C2 C1 -4.0(9) . . . . ?
N4 C7 C2 C3 178.3(8) . . . . ?
C7 N4 C37 C36 177.2(6) . . . . ?
C7 N4 C37 C32 0.1(11) . . . . ?
C7 N4 C38 C39 -178.0(6) . . . . ?
C7 N4 C38 C43 3.5(11) . . . . ?
C7 C6 C5 N3 -178.1(7) . . . . ?
C7 C6 C5 C4 0.0 . . . . ?
C6 C7 C2 C1 177.7(8) . . . . ?
C6 C7 C2 C3 0.0 . . . . ?
C6 C5 C4 C3 0.0 . . . . ?
C5 N3 C25 C24 -119.6(8) . . . . ?
C5 N3 C25 C20 63.5(10) . . . . ?
C5 N3 C26 C27 116.3(8) . . . . ?
C5 N3 C26 C31 -62.4(11) . . . . ?
C5 C4 C3 N2 179.9(7) . . . . ?
C5 C4 C3 C2 0.0 . . . . ?
C4 C3 C2 C1 -177.6(8) . . . . ?
C4 C3 C2 C7 0.0 . . . . ?
C3 N2 C13 C12 -156.2(7) . . . . ?
C3 N2 C13 C8 26.5(12) . . . . ?
C3 N2 C14 C15 156.1(6) . . . . ?
C3 N2 C14 C19 -22.9(11) . . . . ?
C2 C7 C6 C5 0.0 . . . . ?
C10 C11 C12 S1 175.2(7) . . . . ?
C10 C11 C12 C13 0.0 . . . . ?
C11 C10 C9 C8 0.0 . . . . ?
C11 C12 C13 N2 -177.4(9) . . . . ?
C11 C12 C13 C8 0.0 . . . . ?
C12 S1 C15 C14 32.5(6) . . . . ?
C12 S1 C15 C16 -156.2(5) . . . . ?
C12 C13 C8 C9 0.0 . . . . ?
C13 N2 C3 C4 -85.7(10) . . . . ?
C13 N2 C3 C2 94.2(9) . . . . ?
C13 N2 C14 C15 -27.3(12) . . . . ?
C13 N2 C14 C19 153.7(8) . . . . ?
C13 C8 C9 C10 0.0 . . . . ?
C9 C10 C11 C12 0.0 . . . . ?
C14 N2 C3 C4 91.0(9) . . . . ?
C14 N2 C3 C2 -89.1(8) . . . . ?
C14 N2 C13 C12 27.3(12) . . . . ?
C14 N2 C13 C8 -150.0(8) . . . . ?
C14 C15 C16 C17 0.0 . . . . ?
C15 S1 C12 C11 152.5(5) . . . . ?
C15 S1 C12 C13 -32.5(6) . . . . ?
C15 C14 C19 C18 0.0 . . . . ?
C15 C16 C17 C18 0.0 . . . . ?
C16 C17 C18 C19 0.0 . . . . ?
C17 C18 C19 C14 0.0 . . . . ?
C19 C14 C15 S1 171.1(6) . . . . ?
C19 C14 C15 C16 0.0 . . . . ?
C22 C23 C24 S2 -176.3(6) . . . . ?
C22 C23 C24 C25 0.0 . . . . ?
C23 C22 C21 C20 0.0 . . . . ?
C23 C24 C25 N3 -176.9(7) . . . . ?
C23 C24 C25 C20 0.0 . . . . ?
C24 S2 C27 C26 32.8(6) . . . . ?
C24 S2 C27 C28 -142.0(5) . . . . ?
C24 C25 C20 C21 0.0 . . . . ?
C25 N3 C5 C6 170.7(6) . . . . ?
C25 N3 C5 C4 -7.4(11) . . . . ?
C25 N3 C26 C27 -52.7(9) . . . . ?
C25 N3 C26 C31 128.6(7) . . . . ?
C25 C20 C21 C22 0.0 . . . . ?
C21 C22 C23 C24 0.0 . . . . ?
C26 N3 C5 C6 2.9(11) . . . . ?
C26 N3 C5 C4 -175.2(6) . . . . ?
C26 N3 C25 C24 49.2(9) . . . . ?
C26 N3 C25 C20 -127.6(7) . . . . ?
C26 C27 C28 C29 0.0 . . . . ?
C27 S2 C24 C23 140.4(5) . . . . ?
C27 S2 C24 C25 -35.9(6) . . . . ?
C27 C26 C31 C30 0.0 . . . . ?
C27 C28 C29 C30 0.0 . . . . ?
C28 C29 C30 C31 0.0 . . . . ?
C29 C30 C31 C26 0.0 . . . . ?
C31 C26 C27 S2 -174.8(7) . . . . ?
C31 C26 C27 C28 0.0 . . . . ?
C36 S3 C39 C40 155.1(5) . . . . ?
C36 S3 C39 C38 -28.7(6) . . . . ?
C36 C35 C34 C33 0.0 . . . . ?
C35 C36 C37 N4 -177.1(8) . . . . ?
C35 C36 C37 C32 0.0 . . . . ?
C35 C34 C33 C32 0.0 . . . . ?
C34 C33 C32 C37 0.0 . . . . ?
C33 C32 C37 N4 177.1(8) . . . . ?
C33 C32 C37 C36 0.0 . . . . ?
C37 N4 C7 C6 -104.2(8) . . . . ?
C37 N4 C7 C2 77.4(9) . . . . ?
C37 N4 C38 C39 26.5(11) . . . . ?
C37 N4 C38 C43 -152.0(7) . . . . ?
C37 C36 C35 C34 0.0 . . . . ?
C39 S3 C36 C35 -159.3(5) . . . . ?
C39 S3 C36 C37 27.9(7) . . . . ?
C39 C40 C41 C42 0.0 . . . . ?
C40 C39 C38 N4 -178.5(8) . . . . ?
C40 C39 C38 C43 0.0 . . . . ?
C40 C41 C42 C43 0.0 . . . . ?
C41 C42 C43 C38 0.0 . . . . ?
C42 C43 C38 N4 178.5(8) . . . . ?
C42 C43 C38 C39 0.0 . . . . ?
C38 N4 C7 C6 99.0(8) . . . . ?
C38 N4 C7 C2 -79.4(9) . . . . ?
C38 N4 C37 C36 -27.0(11) . . . . ?
C38 N4 C37 C32 155.9(7) . . . . ?
C38 C39 C40 C41 0.0 . . . . ?
S1' C12' C13' N2' 7.0(10) . . . . ?
S1' C12' C13' C8' -174.2(9) . . . . ?
S1' C12' C11' C10' 174.7(8) . . . . ?
S1' C15' C16' C17' -177.2(6) . . . . ?
S2' C24' C23' C22' -174.4(7) . . . . ?
S2' C27' C26' N3' 6.6(7) . . . . ?
S2' C27' C26' C31' -173.7(6) . . . . ?
S2' C27' C28' C29' 173.6(6) . . . . ?
S3' C36' C35' C34' -175.1(7) . . . . ?
N2' C13' C8' C9' 178.8(9) . . . . ?
N2' C14' C15' S1' -1.9(9) . . . . ?
N2' C14' C15' C16' -178.8(8) . . . . ?
N2' C14' C19' C18' 178.8(8) . . . . ?
N3' C5' C4' C3' 176.0(8) . . . . ?
N3' C25' C24' S2' -6.8(8) . . . . ?
N3' C25' C24' C23' 178.8(8) . . . . ?
N3' C26' C31' C30' 179.8(7) . . . . ?
N4' C7' C6' C5' 176.9(8) . . . . ?
N4' C37' C36' S3' -6.2(8) . . . . ?
N4' C37' C36' C35' 179.0(8) . . . . ?
N4' C37' C32' C33' -179.0(8) . . . . ?
N4' C38' C39' S3' 5.2(8) . . . . ?
N4' C38' C39' C40' 178.6(8) . . . . ?
C1' C2' C7' N4' 0.6(9) . . . . ?
C1' C2' C7' C6' 177.7(8) . . . . ?
C1' C2' C3' N2' 2.8(9) . . . . ?
C1' C2' C3' C4' -177.6(8) . . . . ?
C2' C7' C6' C5' 0.0 . . . . ?
C7' N4' C37' C36' 160.4(6) . . . . ?
C7' N4' C37' C32' -20.6(11) . . . . ?
C7' N4' C38' C43' 18.8(10) . . . . ?
C7' N4' C38' C39' -159.8(6) . . . . ?
C7' C2' C3' N2' -179.5(8) . . . . ?
C7' C2' C3' C4' 0.0 . . . . ?
C7' C6' C5' N3' -176.0(8) . . . . ?
C7' C6' C5' C4' 0.0 . . . . ?
C6' C5' C4' C3' 0.0 . . . . ?
C5' N3' C25' C20' 71.0(11) . . . . ?
C5' N3' C25' C24' -107.8(9) . . . . ?
C5' N3' C26' C27' 107.5(9) . . . . ?
C5' N3' C26' C31' -72.3(11) . . . . ?
C5' C4' C3' N2' 179.6(8) . . . . ?
C5' C4' C3' C2' 0.0 . . . . ?
C3' N2' C13' C12' 172.9(7) . . . . ?
C3' N2' C13' C8' -6.0(11) . . . . ?
C3' N2' C14' C15' -175.1(6) . . . . ?
C3' N2' C14' C19' 6.1(10) . . . . ?
C3' C2' C7' N4' -177.0(7) . . . . ?
C3' C2' C7' C6' 0.0 . . . . ?
C12' S1' C15' C14' 22.7(7) . . . . ?
C12' S1' C15' C16' -160.2(5) . . . . ?
C12' C13' C8' C9' 0.0 . . . . ?
C13' N2' C3' C2' -72.5(9) . . . . ?
C13' N2' C3' C4' 107.9(8) . . . . ?
C13' N2' C14' C15' -24.3(12) . . . . ?
C13' N2' C14' C19' 156.9(8) . . . . ?
C13' C12' C11' C10' 0.0 . . . . ?
C13' C8' C9' C10' 0.0 . . . . ?
C8' C9' C10' C11' 0.0 . . . . ?
C9' C10' C11' C12' 0.0 . . . . ?
C11' C12' C13' N2' -178.8(9) . . . . ?
C11' C12' C13' C8' 0.0 . . . . ?
C14' N2' C3' C2' 80.6(9) . . . . ?
C14' N2' C3' C4' -99.0(8) . . . . ?
C14' N2' C13' C12' 21.6(12) . . . . ?
C14' N2' C13' C8' -157.2(8) . . . . ?
C14' C15' C16' C17' 0.0 . . . . ?
C15' S1' C12' C13' -25.3(8) . . . . ?
C15' S1' C12' C11' 160.3(6) . . . . ?
C15' C14' C19' C18' 0.0 . . . . ?
C15' C16' C17' C18' 0.0 . . . . ?
C16' C17' C18' C19' 0.0 . . . . ?
C17' C18' C19' C14' 0.0 . . . . ?
C19' C14' C15' S1' 177.0(7) . . . . ?
C19' C14' C15' C16' 0.0 . . . . ?
C22' C21' C20' C25' 0.0 . . . . ?
C21' C22' C23' C24' 0.0 . . . . ?
C21' C20' C25' N3' -178.8(8) . . . . ?
C21' C20' C25' C24' 0.0 . . . . ?
C20' C25' C24' S2' 174.3(7) . . . . ?
C20' C25' C24' C23' 0.0 . . . . ?
C25' N3' C5' C6' 165.1(7) . . . . ?
C25' N3' C5' C4' -11.0(12) . . . . ?
C25' N3' C26' C27' -52.4(9) . . . . ?
C25' N3' C26' C31' 127.8(7) . . . . ?
C25' C24' C23' C22' 0.0 . . . . ?
C24' S2' C27' C26' 31.1(6) . . . . ?
C24' S2' C27' C28' -142.5(5) . . . . ?
C23' C22' C21' C20' 0.0 . . . . ?
C27' S2' C24' C25' -31.0(6) . . . . ?
C27' S2' C24' C23' 143.4(5) . . . . ?
C27' C26' C31' C30' 0.0 . . . . ?
C26' N3' C5' C6' 7.1(12) . . . . ?
C26' N3' C5' C4' -169.0(7) . . . . ?
C26' N3' C25' C20' -128.8(7) . . . . ?
C26' N3' C25' C24' 52.3(9) . . . . ?
C26' C27' C28' C29' 0.0 . . . . ?
C26' C31' C30' C29' 0.0 . . . . ?
C31' C30' C29' C28' 0.0 . . . . ?
C30' C29' C28' C27' 0.0 . . . . ?
C28' C27' C26' N3' -179.8(7) . . . . ?
C28' C27' C26' C31' 0.0 . . . . ?
C37' N4' C7' C2' -100.3(8) . . . . ?
C37' N4' C7' C6' 82.8(9) . . . . ?
C37' N4' C38' C43' -154.0(7) . . . . ?
C37' N4' C38' C39' 27.4(11) . . . . ?
C37' C36' C35' C34' 0.0 . . . . ?
C36' S3' C39' C40' 157.5(5) . . . . ?
C36' S3' C39' C38' -29.0(6) . . . . ?
C36' C37' C32' C33' 0.0 . . . . ?
C36' C35' C34' C33' 0.0 . . . . ?
C35' C34' C33' C32' 0.0 . . . . ?
C34' C33' C32' C37' 0.0 . . . . ?
C32' C37' C36' S3' 174.8(7) . . . . ?
C32' C37' C36' C35' 0.0 . . . . ?
C40' C41' C42' C43' 0.0 . . . . ?
C41' C40' C39' S3' 173.6(6) . . . . ?
C41' C40' C39' C38' 0.0 . . . . ?
C41' C42' C43' C38' 0.0 . . . . ?
C42' C43' C38' N4' -178.6(8) . . . . ?
C42' C43' C38' C39' 0.0 . . . . ?
C43' C38' C39' S3' -173.4(6) . . . . ?
C43' C38' C39' C40' 0.0 . . . . ?
C38' N4' C7' C2' 86.7(8) . . . . ?
C38' N4' C7' C6' -90.2(9) . . . . ?
C38' N4' C37' C36' -27.0(11) . . . . ?
C38' N4' C37' C32' 151.9(7) . . . . ?
C39' S3' C36' C37' 29.9(6) . . . . ?
C39' S3' C36' C35' -155.1(5) . . . . ?
C39' C40' C41' C42' 0.0 . . . . ?
S2" C27" C28" C29" -176.9(6) . . . . ?
S3" C36" C37" N4" -7.2(9) . . . . ?
S3" C36" C37" C32" 172.3(7) . . . . ?
S3" C39" C38" N4" 6.2(9) . . . . ?
S3" C39" C38" C43" -174.0(7) . . . . ?
N2" C3" C4" C5" -179.8(7) . . . . ?
N2" C13" C12" S1" -3.8(9) . . . . ?
N2" C13" C12" C11" -178.3(8) . . . . ?
N2" C14" C19" C18" 179.3(7) . . . . ?
N2" C14" C15" S1" 8.4(8) . . . . ?
N2" C14" C15" C16" -179.3(8) . . . . ?
N3" C5" C6" C7" 175.8(8) . . . . ?
N3" C25" C20" C21" 179.0(8) . . . . ?
N3" C25" C24" S2" 6.3(8) . . . . ?
N3" C25" C24" C23" -179.0(8) . . . . ?
N3" C26" C27" S2" -1.6(7) . . . . ?
N3" C26" C27" C28" -178.5(7) . . . . ?
N3" C26" C31" C30" 178.5(8) . . . . ?
N4" C37" C32" C33" 179.6(9) . . . . ?
N4" C38" C43" C42" 179.8(9) . . . . ?
C1" C2" C3" N2" -3.9(8) . . . . ?
C1" C2" C3" C4" 176.3(8) . . . . ?
C1" C2" C7" N4" -0.5(9) . . . . ?
C1" C2" C7" C6" -176.3(8) . . . . ?
C2" C3" C4" C5" 0.0 . . . . ?
C3" N2" C13" C8" -3.4(10) . . . . ?
C3" N2" C13" C12" 174.9(6) . . . . ?
C3" N2" C14" C19" 3.5(10) . . . . ?
C3" N2" C14" C15" -177.2(6) . . . . ?
C3" C2" C7" N4" 175.8(7) . . . . ?
C3" C2" C7" C6" 0.0 . . . . ?
C3" C4" C5" N3" -175.9(7) . . . . ?
C3" C4" C5" C6" 0.0 . . . . ?
C4" C5" C6" C7" 0.0 . . . . ?
C5" N3" C25" C20" -67.1(11) . . . . ?
C5" N3" C25" C24" 111.9(8) . . . . ?
C5" N3" C26" C27" -114.7(8) . . . . ?
C5" N3" C26" C31" 66.9(10) . . . . ?
C5" C6" C7" N4" -175.7(8) . . . . ?
C5" C6" C7" C2" 0.0 . . . . ?
C7" N4" C37" C36" 160.4(7) . . . . ?
C7" N4" C37" C32" -19.2(11) . . . . ?
C7" N4" C38" C39" -159.7(7) . . . . ?
C7" N4" C38" C43" 20.5(11) . . . . ?
C7" C2" C3" N2" 179.8(7) . . . . ?
C7" C2" C3" C4" 0.0 . . . . ?
C11" C10" C9" C8" 0.0 . . . . ?
C10" C11" C12" S1" -174.8(7) . . . . ?
C10" C11" C12" C13" 0.0 . . . . ?
C10" C9" C8" C13" 0.0 . . . . ?
C9" C8" C13" N2" 178.3(8) . . . . ?
C9" C8" C13" C12" 0.0 . . . . ?
C8" C13" C12" S1" 174.5(8) . . . . ?
C8" C13" C12" C11" 0.0 . . . . ?
C13" N2" C3" C2" 79.0(8) . . . . ?
C13" N2" C3" C4" -101.2(8) . . . . ?
C13" N2" C14" C19" -154.8(7) . . . . ?
C13" N2" C14" C15" 24.5(11) . . . . ?
C12" S1" C15" C14" -30.1(6) . . . . ?
C12" S1" C15" C16" 157.4(5) . . . . ?
C12" C11" C10" C9" 0.0 . . . . ?
C14" N2" C3" C2" -80.4(8) . . . . ?
C14" N2" C3" C4" 99.5(8) . . . . ?
C14" N2" C13" C8" 154.9(7) . . . . ?
C14" N2" C13" C12" -26.8(11) . . . . ?
C14" C19" C18" C17" 0.0 . . . . ?
C19" C14" C15" S1" -172.3(6) . . . . ?
C19" C14" C15" C16" 0.0 . . . . ?
C19" C18" C17" C16" 0.0 . . . . ?
C18" C17" C16" C15" 0.0 . . . . ?
C17" C16" C15" S1" 172.6(6) . . . . ?
C17" C16" C15" C14" 0.0 . . . . ?
C15" S1" C12" C11" -157.1(5) . . . . ?
C15" S1" C12" C13" 28.3(7) . . . . ?
C15" C14" C19" C18" 0.0 . . . . ?
C25" N3" C5" C4" 6.2(11) . . . . ?
C25" N3" C5" C6" -169.7(6) . . . . ?
C25" N3" C26" C27" 51.3(9) . . . . ?
C25" N3" C26" C31" -127.2(7) . . . . ?
C25" C20" C21" C22" 0.0 . . . . ?
C20" C25" C24" S2" -174.6(7) . . . . ?
C20" C25" C24" C23" 0.0 . . . . ?
C20" C21" C22" C23" 0.0 . . . . ?
C21" C22" C23" C24" 0.0 . . . . ?
C22" C23" C24" S2" 174.6(7) . . . . ?
C22" C23" C24" C25" 0.0 . . . . ?
C24" S2" C27" C26" -35.9(6) . . . . ?
C24" S2" C27" C28" 141.0(5) . . . . ?
C24" C25" C20" C21" 0.0 . . . . ?
C26" N3" C5" C4" 170.9(6) . . . . ?
C26" N3" C5" C6" -4.9(11) . . . . ?
C26" N3" C25" C20" 126.9(7) . . . . ?
C26" N3" C25" C24" -54.1(9) . . . . ?
C26" C27" C28" C29" 0.0 . . . . ?
C27" S2" C24" C25" 33.6(6) . . . . ?
C27" S2" C24" C23" -141.0(5) . . . . ?
C27" C26" C31" C30" 0.0 . . . . ?
C27" C28" C29" C30" 0.0 . . . . ?
C28" C29" C30" C31" 0.0 . . . . ?
C29" C30" C31" C26" 0.0 . . . . ?
C31" C26" C27" S2" 176.9(6) . . . . ?
C31" C26" C27" C28" 0.0 . . . . ?
C33" C34" C35" C36" 0.0 . . . . ?
C34" C33" C32" C37" 0.0 . . . . ?
C34" C35" C36" S3" -172.7(7) . . . . ?
C34" C35" C36" C37" 0.0 . . . . ?
C35" C36" C37" N4" -179.6(9) . . . . ?
C35" C36" C37" C32" 0.0 . . . . ?
C36" S3" C39" C40" 156.5(5) . . . . ?
C36" S3" C39" C38" -29.4(7) . . . . ?
C36" C37" C32" C33" 0.0 . . . . ?
C37" N4" C7" C2" -85.5(9) . . . . ?
C37" N4" C7" C6" 90.2(9) . . . . ?
C37" N4" C38" C39" 25.5(12) . . . . ?
C37" N4" C38" C43" -154.3(8) . . . . ?
C32" C33" C34" C35" 0.0 . . . . ?
C40" C39" C38" N4" -179.8(9) . . . . ?
C40" C39" C38" C43" 0.0 . . . . ?
C39" S3" C36" C35" -157.1(5) . . . . ?
C39" S3" C36" C37" 30.4(7) . . . . ?
C39" C40" C41" C42" 0.0 . . . . ?
C39" C38" C43" C42" 0.0 . . . . ?
C38" N4" C7" C2" 99.5(9) . . . . ?
C38" N4" C7" C6" -84.8(9) . . . . ?
C38" N4" C37" C36" -24.8(12) . . . . ?
C38" N4" C37" C32" 155.6(7) . . . . ?
C38" C43" C42" C41" 0.0 . . . . ?
C43" C42" C41" C40" 0.0 . . . . ?
C41" C40" C39" S3" 174.2(7) . . . . ?
C41" C40" C39" C38" 0.0 . . . . ?
S1A C12A C13A N2A -9.8(8) . . . . ?
S1A C12A C13A C8A 174.4(7) . . . . ?
S1A C15A C14A N2A 5.2(9) . . . . ?
S1A C15A C14A C19A -173.9(7) . . . . ?
S1A C15A C16A C17A 174.2(6) . . . . ?
S2A C24A C23A C22A 175.2(6) . . . . ?
S3A C39A C38A N4A -7.4(9) . . . . ?
S3A C39A C38A C43A 173.8(8) . . . . ?
N2A C13A C8A C9A -175.7(9) . . . . ?
N2A C14A C19A C18A -179.0(8) . . . . ?
N3A C5A C4A C3A -178.2(8) . . . . ?
N3A C25A C24A S2A 3.5(8) . . . . ?
N3A C25A C24A C23A 178.8(7) . . . . ?
N3A C26A C31A C30A 179.0(8) . . . . ?
N3A C26A C27A S2A -5.2(8) . . . . ?
N3A C26A C27A C28A -179.0(8) . . . . ?
N4A C7A C6A C5A 177.8(8) . . . . ?
N4A C37A C32A C33A -175.9(10) . . . . ?
N4A C37A C36A S3A 0.8(11) . . . . ?
N4A C37A C36A C35A 176.1(9) . . . . ?
N4A C38A C43A C42A -178.7(9) . . . . ?
C1A C2A C7A N4A 6.5(10) . . . . ?
C1A C2A C7A C6A -175.8(9) . . . . ?
C1A C2A C3A N2A -1.4(10) . . . . ?
C1A C2A C3A C4A 175.8(9) . . . . ?
C2A C7A C6A C5A 0.0 . . . . ?
C7A N4A C37A C32A 0.0(12) . . . . ?
C7A N4A C37A C36A -176.0(7) . . . . ?
C7A N4A C38A C39A 179.4(6) . . . . ?
C7A N4A C38A C43A -1.8(11) . . . . ?
C7A C2A C3A N2A -177.2(8) . . . . ?
C7A C2A C3A C4A 0.0 . . . . ?
C7A C6A C5A N3A 178.2(8) . . . . ?
C7A C6A C5A C4A 0.0 . . . . ?
C6A C5A C4A C3A 0.0 . . . . ?
C5A N3A C25A C20A -79.5(10) . . . . ?
C5A N3A C25A C24A 101.7(9) . . . . ?
C5A N3A C26A C31A 79.9(10) . . . . ?
C5A N3A C26A C27A -101.0(9) . . . . ?
C5A C4A C3A N2A 177.1(8) . . . . ?
C5A C4A C3A C2A 0.0 . . . . ?
C3A N2A C13A C12A 161.4(6) . . . . ?
C3A N2A C13A C8A -22.9(11) . . . . ?
C3A N2A C14A C15A -158.7(6) . . . . ?
C3A N2A C14A C19A 20.4(11) . . . . ?
C3A C2A C7A N4A -177.7(9) . . . . ?
C3A C2A C7A C6A 0.0 . . . . ?
C10A C11A C12A S1A -174.6(7) . . . . ?
C10A C11A C12A C13A 0.0 . . . . ?
C11A C10A C9A C8A 0.0 . . . . ?
C11A C12A C13A N2A 175.8(8) . . . . ?
C11A C12A C13A C8A 0.0 . . . . ?
C12A S1A C15A C14A -30.8(6) . . . . ?
C12A S1A C15A C16A 155.1(5) . . . . ?
C12A C13A C8A C9A 0.0 . . . . ?
C13A N2A C3A C2A -97.3(9) . . . . ?
C13A N2A C3A C4A 85.5(9) . . . . ?
C13A N2A C14A C15A 28.8(12) . . . . ?
C13A N2A C14A C19A -152.2(8) . . . . ?
C13A C8A C9A C10A 0.0 . . . . ?
C9A C10A C11A C12A 0.0 . . . . ?
C15A S1A C12A C11A -152.0(5) . . . . ?
C15A S1A C12A C13A 33.5(6) . . . . ?
C15A C14A C19A C18A 0.0 . . . . ?
C14A N2A C3A C2A 89.8(9) . . . . ?
C14A N2A C3A C4A -87.3(9) . . . . ?
C14A N2A C13A C12A -26.2(12) . . . . ?
C14A N2A C13A C8A 149.5(8) . . . . ?
C14A C15A C16A C17A 0.0 . . . . ?
C14A C19A C18A C17A 0.0 . . . . ?
C19A C18A C17A C16A 0.0 . . . . ?
C18A C17A C16A C15A 0.0 . . . . ?
C16A C15A C14A N2A 179.1(8) . . . . ?
C16A C15A C14A C19A 0.0 . . . . ?
C20A C25A C24A S2A -175.2(6) . . . . ?
C20A C25A C24A C23A 0.0 . . . . ?
C25A N3A C5A C6A -167.1(7) . . . . ?
C25A N3A C5A C4A 11.0(12) . . . . ?
C25A N3A C26A C31A -124.7(7) . . . . ?
C25A N3A C26A C27A 54.4(9) . . . . ?
C25A C20A C21A C22A 0.0 . . . . ?
C25A C24A C23A C22A 0.0 . . . . ?
C24A S2A C27A C26A -35.1(6) . . . . ?
C24A S2A C27A C28A 138.7(5) . . . . ?
C24A C23A C22A C21A 0.0 . . . . ?
C23A C22A C21A C20A 0.0 . . . . ?
C21A C20A C25A N3A -178.7(8) . . . . ?
C21A C20A C25A C24A 0.0 . . . . ?
C26A N3A C5A C6A -14.5(11) . . . . ?
C26A N3A C5A C4A 163.6(7) . . . . ?
C26A N3A C25A C20A 125.7(7) . . . . ?
C26A N3A C25A C24A -53.1(9) . . . . ?
C26A C31A C30A C29A 0.0 . . . . ?
C31A C26A C27A S2A 173.9(7) . . . . ?
C31A C26A C27A C28A 0.0 . . . . ?
C31A C30A C29A C28A 0.0 . . . . ?
C30A C29A C28A C27A 0.0 . . . . ?
C29A C28A C27A S2A -173.7(7) . . . . ?
C29A C28A C27A C26A 0.0 . . . . ?
C27A S2A C24A C25A 36.5(6) . . . . ?
C27A S2A C24A C23A -138.7(5) . . . . ?
C27A C26A C31A C30A 0.0 . . . . ?
C37A N4A C7A C2A -77.1(10) . . . . ?
C37A N4A C7A C6A 105.2(9) . . . . ?
C37A N4A C38A C39A -27.0(12) . . . . ?
C37A N4A C38A C43A 151.8(8) . . . . ?
C37A C32A C33A C34A 0.0 . . . . ?
C32A C37A C36A S3A -175.2(10) . . . . ?
C32A C37A C36A C35A 0.0 . . . . ?
C32A C33A C34A C35A 0.0 . . . . ?
C33A C34A C35A C36A 0.0 . . . . ?
C34A C35A C36A S3A 175.7(9) . . . . ?
C34A C35A C36A C37A 0.0 . . . . ?
C36A S3A C39A C40A -156.7(6) . . . . ?
C36A S3A C39A C38A 29.3(8) . . . . ?
C36A C37A C32A C33A 0.0 . . . . ?
C42A C41A C40A C39A 0.0 . . . . ?
C41A C42A C43A C38A 0.0 . . . . ?
C41A C40A C39A S3A -174.2(7) . . . . ?
C41A C40A C39A C38A 0.0 . . . . ?
C40A C39A C38A N4A 178.8(8) . . . . ?
C40A C39A C38A C43A 0.0 . . . . ?
C39A S3A C36A C37A -26.3(9) . . . . ?
C39A S3A C36A C35A 158.3(6) . . . . ?
C39A C38A C43A C42A 0.0 . . . . ?
C38A N4A C7A C2A 78.1(10) . . . . ?
C38A N4A C7A C6A -99.7(8) . . . . ?
C38A N4A C37A C32A -153.6(8) . . . . ?
C38A N4A C37A C36A 30.4(12) . . . . ?
C43A C42A C41A C40A 0.0 . . . . ?
